data_7133298
loop_
_publ_author_name
'Tang, Shisi'
'Song, Tongxin'
'Cai, Xiao'
'Ding, Weiping'
'Zhu, Yan'

_publ_section_title
;
 Nitrate electroreduction to ammonia catalysed by atomically precise
 Au<sub>28</sub>Cu<sub>12</sub> clusters.
;
_journal_issue 60
_journal_name_full 'Chemical communications (Cambridge, England)'
_journal_page_first 7785
_journal_page_last 7788
_journal_paper_doi 10.1039/d4cc02085e
_journal_volume 60
_journal_year 2024
_chemical_formula_sum 'C162 H243 Cu28 P3 S18'
_chemical_formula_weight 4639.66
_space_group_crystal_system monoclinic
_space_group_IT_number 14
_space_group_name_Hall '-P 2yn'
_space_group_name_H-M_alt 'P 1 21/n 1'
_atom_sites_solution_hydrogens geom
_atom_sites_solution_primary direct
_audit_creation_method
;
FinalCif V88 by Daniel Kratzert, Freiburg 2022,
https://github.com/dkratzert/FinalCif
;
_audit_update_record
;
2024-04-29 deposited with the CCDC.	2024-06-28 downloaded from the CCDC.
;
_cell_angle_alpha 90
_cell_angle_beta 91.255(3)
_cell_angle_gamma 90
_cell_formula_units_Z 4
_cell_length_a 19.6220(11)
_cell_length_b 39.5629(18)
_cell_length_c 26.1094(12)
_cell_measurement_reflns_used 5228
_cell_measurement_temperature 193(2)
_cell_measurement_theta_max 68.448
_cell_measurement_theta_min 3.0585
_cell_volume 20263.9(17)
_computing_cell_refinement 'SAINT V8.40C'
_computing_data_collection 'Bruker BIS V6.2.15/2021-03-15 && APEX4 2021.4-0'
_computing_data_reduction 'SAINT V8.40C'
_computing_structure_refinement 'SHELXL-2019/1 (Sheldrick, 2019)'
_computing_structure_solution 'SHELXT 2018/2'
_diffrn_ambient_environment N~2~
_diffrn_ambient_temperature 193(2)
_diffrn_detector CPAD
_diffrn_detector_area_resol_mean 7.41
_diffrn_detector_type 'Bruker PHOTON III'
_diffrn_measured_fraction_theta_full 0.941
_diffrn_measured_fraction_theta_max 0.936
_diffrn_measurement_device 'three-circle diffractometer'
_diffrn_measurement_device_type 'Bruker D8 VENTURE dual wavelength Mo/Cu'
_diffrn_measurement_method '\w and \f scans'
_diffrn_measurement_specimen_support 'MiTeGen micromount'
_diffrn_radiation_monochromator 'mirror optics'
_diffrn_radiation_probe x-ray
_diffrn_radiation_type CuK\a
_diffrn_radiation_wavelength 1.54178
_diffrn_reflns_av_R_equivalents 0.0663
_diffrn_reflns_av_unetI/netI 0.0501
_diffrn_reflns_Laue_measured_fraction_full 0.941
_diffrn_reflns_Laue_measured_fraction_max 0.936
_diffrn_reflns_limit_h_max 23
_diffrn_reflns_limit_h_min -23
_diffrn_reflns_limit_k_max 47
_diffrn_reflns_limit_k_min 0
_diffrn_reflns_limit_l_max 31
_diffrn_reflns_limit_l_min 0
_diffrn_reflns_number 36264
_diffrn_reflns_point_group_measured_fraction_full 0.941
_diffrn_reflns_point_group_measured_fraction_max 0.936
_diffrn_reflns_theta_full 67.679
_diffrn_reflns_theta_max 68.568
_diffrn_reflns_theta_min 3.059
_diffrn_source 'microfocus sealed X-ray tube'
_diffrn_source_current 1.1
_diffrn_source_type 'Incoatec I\ms'
_diffrn_source_voltage 50.0
_exptl_absorpt_coefficient_mu 5.310
_exptl_absorpt_correction_T_max 0.320075
_exptl_absorpt_correction_T_min 0.115839
_exptl_absorpt_correction_type multi-scan
_exptl_absorpt_process_details
;
TWINABS - Bruker AXS scaling for twinned crystals - Version 2012/1: Krause, L.,
Herbst-Irmer, R., Sheldrick G.M. & Stalke D., J. Appl. Cryst. 48 (2015) 3-10
;
_exptl_crystal_density_diffrn 1.521
_exptl_crystal_description block
_exptl_crystal_F_000 9440
_exptl_crystal_size_max 0.1
_exptl_crystal_size_mid 0.1
_exptl_crystal_size_min 0.08
_refine_diff_density_max 1.300
_refine_diff_density_min -0.736
_refine_diff_density_rms 0.135
_refine_ls_extinction_method none
_refine_ls_goodness_of_fit_ref 0.985
_refine_ls_hydrogen_treatment constr
_refine_ls_matrix_type full
_refine_ls_number_parameters 1826
_refine_ls_number_reflns 36264
_refine_ls_number_restraints 4330
_refine_ls_restrained_S_all 0.996
_refine_ls_R_factor_all 0.1626
_refine_ls_R_factor_gt 0.1083
_refine_ls_shift/su_max 0.038
_refine_ls_shift/su_mean 0.001
_refine_ls_structure_factor_coef Fsqd
_refine_ls_weighting_details 'w=1/[\s^2^(Fo^2^)+(0.0890P)^2^+229.7444P] where P=(Fo^2^+2Fc^2^)/3'
_refine_ls_weighting_scheme calc
_refine_ls_wR_factor_gt 0.2575
_refine_ls_wR_factor_ref 0.2931
_reflns_Friedel_coverage 0.000
_reflns_number_gt 21675
_reflns_number_total 36264
_reflns_threshold_expression 'I > 2\s(I)'
_cod_data_source_file d4cc02085e2.cif
_cod_data_source_block cu_20220110_ND_Cu3_0m_5_sq
_cod_depositor_comments 'Adding full bibliography for 7133297--7133298.cif.'
_cod_original_cell_volume 20264.0(17)
_cod_original_sg_symbol_H-M 'P 21/n'
_cod_database_code 7133298
_shelx_shelxl_version_number 2019/1
_shelx_space_group_comment
;
The symmetry employed for this shelxl refinement is uniquely defined
by the following loop, which should always be used as a source of
symmetry information in preference to the above space-group names.
They are only intended as comments.
;
_olex2_diffrn_ambient_temperature_device 'Oxford Cryostream 800'

loop_
_space_group_symop_operation_xyz
'x, y, z'
'-x+1/2, y+1/2, -z+1/2'
'-x, -y, -z'
'x-1/2, -y-1/2, z-1/2'

loop_
_atom_site_label
_atom_site_type_symbol
_atom_site_fract_x
_atom_site_fract_y
_atom_site_fract_z
_atom_site_U_iso_or_equiv
_atom_site_adp_type
_atom_site_occupancy
_atom_site_site_symmetry_order
_atom_site_calc_flag
_atom_site_refinement_flags_posn
_atom_site_refinement_flags_adp
_atom_site_refinement_flags_occupancy
_atom_site_disorder_assembly
_atom_site_disorder_group
Cu01 Cu 0.70559(12) 0.61684(4) 0.26567(7) 0.0704(5) Uani 1 1 d . . . . .
Cu02 Cu 0.65681(13) 0.60904(5) 0.35818(8) 0.0758(6) Uani 1 1 d . . . . .
Cu03 Cu 0.78570(13) 0.61888(5) 0.34507(8) 0.0760(6) Uani 1 1 d . . . . .
Cu04 Cu 0.76393(14) 0.67223(5) 0.29915(8) 0.0806(7) Uani 1 1 d . . . . .
Cu05 Cu 0.67703(14) 0.67365(5) 0.21824(8) 0.0800(7) Uani 1 1 d . . . . .
Cu06 Cu 0.66539(13) 0.55745(5) 0.28955(8) 0.0760(6) Uani 1 1 d . . . . .
Cu07 Cu 0.62965(13) 0.66265(4) 0.31333(8) 0.0786(6) Uani 1 1 d . . . . .
Cu08 Cu 0.79152(13) 0.56591(5) 0.27516(8) 0.0754(6) Uani 1 1 d . . . . .
Cu09 Cu 0.57526(13) 0.61114(5) 0.28010(8) 0.0778(6) Uani 1 1 d . . . . .
Cu10 Cu 0.70950(14) 0.56721(5) 0.20108(7) 0.0804(7) Uani 1 1 d . . . . .
Cu11 Cu 0.62092(15) 0.62165(5) 0.18876(8) 0.0838(7) Uani 1 1 d . . . . .
Cu12 Cu 0.74894(15) 0.63191(5) 0.17522(8) 0.0842(7) Uani 1 1 d . . . . .
Cu13 Cu 0.83354(14) 0.63032(5) 0.25343(8) 0.0839(7) Uani 1 1 d . . . . .
Cu14 Cu 0.82875(15) 0.55764(6) 0.37038(8) 0.0857(7) Uani 1 1 d . . . . .
Cu15 Cu 0.72578(16) 0.63999(7) 0.43552(9) 0.0965(8) Uani 1 1 d . . . . .
Cu16 Cu 0.70303(17) 0.69880(6) 0.37709(9) 0.0996(9) Uani 1 1 d . . . . .
Cu17 Cu 0.56587(17) 0.70274(7) 0.24846(10) 0.1017(9) Uani 1 1 d . . . . .
Cu18 Cu 0.77627(17) 0.71723(6) 0.22699(10) 0.1054(9) Uani 1 1 d . . . . .
Cu19 Cu 0.49381(18) 0.64552(7) 0.21183(10) 0.1112(10) Uani 1 1 d . . . . .
Cu20 Cu 0.59320(18) 0.56051(6) 0.15446(11) 0.1083(10) Uani 1 1 d . . . . .
Cu21 Cu 0.90287(18) 0.57714(7) 0.22286(10) 0.1053(9) Uani 1 1 d . . . . .
Cu22 Cu 0.6639(2) 0.54373(6) 0.38637(10) 0.1119(11) Uani 1 1 d . . . . .
Cu23 Cu 0.53829(17) 0.54872(7) 0.26136(13) 0.1121(10) Uani 1 1 d . . . . .
Cu24 Cu 0.8032(2) 0.57774(7) 0.13468(11) 0.1153(11) Uani 1 1 d . . . . .
Cu25 Cu 0.86116(18) 0.67183(7) 0.17213(12) 0.1183(10) Uani 1 1 d . . . . .
Cu26 Cu 0.77047(19) 0.56939(8) 0.48045(11) 0.1225(11) Uani 1 1 d . . . . .
Cu27 Cu 0.44171(18) 0.57154(10) 0.17742(11) 0.1291(12) Uani 1 1 d . . . . .
Cu28 Cu 0.6706(2) 0.76036(6) 0.29410(14) 0.1470(14) Uani 1 1 d . . . . .
C1_166 C 0.8418(8) 0.5238(4) 0.5735(7) 0.106(3) Uani 1 1 d D U . . .
C2_166 C 0.9075(9) 0.5303(5) 0.5574(7) 0.115(4) Uani 1 1 d D U . . .
H2_166 H 0.919178 0.550963 0.541337 0.138 Uiso 1 1 calc R U . . .
C3_166 C 0.9542(10) 0.5053(5) 0.5659(8) 0.119(4) Uani 1 1 d D U . . .
H3_166 H 0.998137 0.508296 0.552054 0.143 Uiso 1 1 calc R U . . .
C4_166 C 0.9425(10) 0.4759(5) 0.5933(7) 0.112(4) Uani 1 1 d D U . . .
H4_166 H 0.978095 0.459973 0.599317 0.134 Uiso 1 1 calc R U . . .
C5_166 C 0.8791(10) 0.4703(5) 0.6113(7) 0.109(4) Uani 1 1 d D U . . .
H5_166 H 0.868674 0.450436 0.629913 0.131 Uiso 1 1 calc R U . . .
C6_166 C 0.8300(9) 0.4951(4) 0.6011(7) 0.102(4) Uani 1 1 d D U . . .
H6_166 H 0.785664 0.491779 0.614188 0.122 Uiso 1 1 calc R U . . .
C7_166 C 0.6990(6) 0.5390(4) 0.5857(7) 0.131(4) Uani 1 1 d DG U . . .
C8_166 C 0.6776(8) 0.5429(4) 0.6357(6) 0.152(5) Uani 1 1 d DG U . . .
H8_166 H 0.704820 0.555241 0.659739 0.183 Uiso 1 1 calc R U . . .
C9_166 C 0.6163(9) 0.5287(5) 0.6506(6) 0.166(6) Uani 1 1 d DG U . . .
H9_166 H 0.601643 0.531393 0.684811 0.199 Uiso 1 1 calc R U . . .
C10_166 C 0.5764(6) 0.5107(4) 0.6154(8) 0.163(6) Uani 1 1 d DG U . . .
H10_166 H 0.534545 0.501025 0.625627 0.195 Uiso 1 1 calc R U . . .
C11_166 C 0.5979(8) 0.5068(4) 0.5654(7) 0.161(5) Uani 1 1 d DG U . . .
H11_166 H 0.570624 0.494506 0.541369 0.193 Uiso 1 1 calc R U . . .
C12_166 C 0.6592(8) 0.5210(4) 0.5505(5) 0.147(5) Uani 1 1 d DG U . . .
H12_166 H 0.673802 0.518354 0.516296 0.177 Uiso 1 1 calc R U . . .
C13_166 C 0.8023(8) 0.5886(3) 0.6082(5) 0.120(4) Uani 1 1 d DG U . . .
C14_166 C 0.7761(8) 0.6209(4) 0.6002(5) 0.137(5) Uani 1 1 d DG U . . .
H14_166 H 0.747631 0.625368 0.571103 0.164 Uiso 1 1 calc R U . . .
C15_166 C 0.7917(9) 0.6467(3) 0.6348(6) 0.147(5) Uani 1 1 d DG U . . .
H15_166 H 0.773779 0.668710 0.629265 0.176 Uiso 1 1 calc R U . . .
C16_166 C 0.8333(9) 0.6401(3) 0.6773(6) 0.146(5) Uani 1 1 d DG U . . .
H16_166 H 0.843958 0.657738 0.700957 0.175 Uiso 1 1 calc R U . . .
C17_166 C 0.8595(8) 0.6079(4) 0.6854(5) 0.138(5) Uani 1 1 d DG U . . .
H17_166 H 0.887990 0.603422 0.714487 0.166 Uiso 1 1 calc R U . . .
C18_166 C 0.8440(8) 0.5821(3) 0.6508(5) 0.126(4) Uani 1 1 d DG U . . .
H18_166 H 0.861843 0.560079 0.656325 0.151 Uiso 1 1 calc R U . . .
P1_166 P 0.7778(3) 0.55681(14) 0.56258(19) 0.1045(15) Uani 1 1 d D U . . .
C1_1 C 0.7648(9) 0.8316(5) 0.2996(9) 0.188(5) Uani 1 1 d D U . . .
C2_1 C 0.8122(12) 0.8163(6) 0.2681(10) 0.201(6) Uani 1 1 d D U . . .
H2_1 H 0.798688 0.798726 0.245331 0.241 Uiso 1 1 calc R U . . .
C3_1 C 0.8795(13) 0.8273(7) 0.2705(11) 0.211(7) Uani 1 1 d D U . . .
H3_1 H 0.911574 0.817946 0.247723 0.253 Uiso 1 1 calc R U . . .
C4_1 C 0.9005(14) 0.8515(7) 0.3057(12) 0.211(7) Uani 1 1 d D U . . .
H4_1 H 0.946790 0.858524 0.306914 0.253 Uiso 1 1 calc R U . . .
C5_1 C 0.8547(14) 0.8654(6) 0.3390(11) 0.209(7) Uani 1 1 d D U . . .
H5_1 H 0.869449 0.880380 0.365404 0.251 Uiso 1 1 calc R U . . .
C6_1 C 0.7856(13) 0.8569(5) 0.3326(10) 0.200(6) Uani 1 1 d D U . . .
H6_1 H 0.752517 0.868827 0.351493 0.240 Uiso 1 1 calc R U . . .
C7_1 C 0.6405(15) 0.8359(5) 0.3537(7) 0.196(5) Uani 1 1 d D U . . .
C8_1 C 0.6117(18) 0.8682(5) 0.3513(9) 0.210(6) Uani 1 1 d D U . . .
H8_1 H 0.606146 0.879406 0.319368 0.252 Uiso 1 1 calc R U . . .
C9_1 C 0.591(2) 0.8837(6) 0.3964(10) 0.225(7) Uani 1 1 d D U . . .
H9_1 H 0.582033 0.907288 0.397392 0.270 Uiso 1 1 calc R U . . .
C10_1 C 0.584(2) 0.8637(7) 0.4400(10) 0.234(7) Uani 1 1 d D U . . .
H10_1 H 0.565267 0.873235 0.469983 0.281 Uiso 1 1 calc R U . . .
C11_1 C 0.604(2) 0.8301(7) 0.4402(9) 0.229(7) Uani 1 1 d D U . . .
H11_1 H 0.595053 0.816333 0.469024 0.274 Uiso 1 1 calc R U . . .
C12_1 C 0.6374(19) 0.8164(6) 0.3982(8) 0.211(6) Uani 1 1 d D U . . .
H12_1 H 0.657235 0.794556 0.399903 0.254 Uiso 1 1 calc R U . . .
C13_1 C 0.6365(12) 0.8364(5) 0.2444(7) 0.177(5) Uani 1 1 d D U . . .
C14_1 C 0.5660(12) 0.8323(6) 0.2389(9) 0.192(6) Uani 1 1 d D U . . .
H14_1 H 0.540947 0.821204 0.264641 0.230 Uiso 1 1 calc R U . . .
C15_1 C 0.5330(13) 0.8447(6) 0.1948(9) 0.195(6) Uani 1 1 d D U . . .
H15_1 H 0.487101 0.838472 0.187259 0.234 Uiso 1 1 calc R U . . .
C16_1 C 0.5667(14) 0.8661(6) 0.1621(9) 0.188(6) Uani 1 1 d D U . . .
H16_1 H 0.541874 0.878429 0.136602 0.226 Uiso 1 1 calc R U . . .
C17_1 C 0.6366(14) 0.8696(6) 0.1664(8) 0.187(6) Uani 1 1 d D U . . .
H17_1 H 0.661621 0.879865 0.139892 0.224 Uiso 1 1 calc R U . . .
C18_1 C 0.6696(13) 0.8576(5) 0.2105(8) 0.184(6) Uani 1 1 d D U . . .
H18_1 H 0.715505 0.864073 0.217505 0.221 Uiso 1 1 calc R U . . .
P1_1 P 0.6753(5) 0.81587(11) 0.2981(2) 0.166(3) Uani 1 1 d D U . . .
C1_2 C 0.3512(9) 0.5241(4) 0.0940(5) 0.138(4) Uani 1 1 d DG U . . .
C2_2 C 0.3104(8) 0.4954(4) 0.0921(5) 0.144(5) Uani 1 1 d DG U . . .
H2_2 H 0.274636 0.492781 0.115746 0.172 Uiso 1 1 calc R U . . .
C3_2 C 0.3219(9) 0.4706(4) 0.0557(6) 0.155(5) Uani 1 1 d DG U . . .
H3_2 H 0.294021 0.450954 0.054395 0.186 Uiso 1 1 calc R U . . .
C4_2 C 0.3742(10) 0.4744(4) 0.0211(6) 0.163(6) Uani 1 1 d DG U . . .
H4_2 H 0.382107 0.457458 -0.003777 0.196 Uiso 1 1 calc R U . . .
C5_2 C 0.4150(8) 0.5031(5) 0.0230(6) 0.169(6) Uani 1 1 d DG U . . .
H5_2 H 0.450810 0.505789 -0.000599 0.202 Uiso 1 1 calc R U . . .
C6_2 C 0.4035(8) 0.5280(4) 0.0595(6) 0.159(5) Uani 1 1 d DG U . . .
H6_2 H 0.431427 0.547617 0.060752 0.191 Uiso 1 1 calc R U . . .
C7_2 C 0.2988(9) 0.5909(4) 0.1081(5) 0.148(4) Uani 1 1 d DG U . . .
C8_2 C 0.2896(9) 0.6216(4) 0.1328(5) 0.160(5) Uani 1 1 d DG U . . .
H8_2 H 0.307209 0.624804 0.166641 0.192 Uiso 1 1 calc R U . . .
C9_2 C 0.2545(10) 0.6476(3) 0.1081(6) 0.173(6) Uani 1 1 d DG U . . .
H9_2 H 0.248208 0.668632 0.124969 0.207 Uiso 1 1 calc R U . . .
C10_2 C 0.2287(10) 0.6430(4) 0.0586(7) 0.176(6) Uani 1 1 d DG U . . .
H10_2 H 0.204758 0.660750 0.041648 0.211 Uiso 1 1 calc R U . . .
C11_2 C 0.2379(10) 0.6122(5) 0.0338(5) 0.171(6) Uani 1 1 d DG U . . .
H11_2 H 0.220309 0.609039 -0.000003 0.205 Uiso 1 1 calc R U . . .
C12_2 C 0.2730(10) 0.5862(4) 0.0586(6) 0.162(5) Uani 1 1 d DG U . . .
H12_2 H 0.279310 0.565211 0.041669 0.194 Uiso 1 1 calc R U . . .
C13_2 C 0.2814(7) 0.5415(4) 0.1865(5) 0.138(4) Uani 1 1 d DG U . . .
C14_2 C 0.3023(7) 0.5168(4) 0.2213(6) 0.151(5) Uani 1 1 d DG U . . .
H14_2 H 0.348105 0.509008 0.221625 0.181 Uiso 1 1 calc R U . . .
C15_2 C 0.2563(9) 0.5036(4) 0.2558(5) 0.158(5) Uani 1 1 d DG U . . .
H15_2 H 0.270619 0.486767 0.279569 0.190 Uiso 1 1 calc R U . . .
C16_2 C 0.1893(8) 0.5151(5) 0.2553(6) 0.156(5) Uani 1 1 d DG U . . .
H16_2 H 0.157861 0.506045 0.278865 0.187 Uiso 1 1 calc R U . . .
C17_2 C 0.1684(6) 0.5397(5) 0.2205(6) 0.160(5) Uani 1 1 d DG U . . .
H17_2 H 0.122588 0.547564 0.220217 0.192 Uiso 1 1 calc R U . . .
C18_2 C 0.2144(8) 0.5529(4) 0.1861(5) 0.152(5) Uani 1 1 d DG U . . .
H18_2 H 0.200074 0.569805 0.162272 0.183 Uiso 1 1 calc R U . . .
P1_2 P 0.3429(3) 0.55686(19) 0.14238(19) 0.123(2) Uani 1 1 d D U . . .
S1_3 S 0.5885(3) 0.52321(9) 0.32980(19) 0.1020(15) Uani 1 1 d D U . . .
C1_3 C 0.6048(11) 0.4794(3) 0.3112(7) 0.132(4) Uani 1 1 d D U . . .
H1_3 H 0.568801 0.473478 0.285016 0.159 Uiso 1 1 calc R U . . .
C2_3 C 0.5943(13) 0.4561(3) 0.3557(8) 0.148(5) Uani 1 1 d D U . . .
H2A_3 H 0.548939 0.460092 0.370382 0.178 Uiso 1 1 calc R U . . .
H2B_3 H 0.629413 0.460390 0.382719 0.178 Uiso 1 1 calc R U . . .
C3_3 C 0.5995(13) 0.4185(4) 0.3368(10) 0.164(5) Uani 1 1 d D U . . .
H3A_3 H 0.594438 0.403189 0.366422 0.197 Uiso 1 1 calc R U . . .
H3B_3 H 0.561421 0.413897 0.312263 0.197 Uiso 1 1 calc R U . . .
C4_3 C 0.6650(13) 0.4110(4) 0.3116(10) 0.169(5) Uani 1 1 d D U . . .
H4A_3 H 0.703070 0.412813 0.337002 0.203 Uiso 1 1 calc R U . . .
H4B_3 H 0.664192 0.387658 0.298046 0.203 Uiso 1 1 calc R U . . .
C5_3 C 0.6753(14) 0.4349(4) 0.2699(9) 0.165(5) Uani 1 1 d D U . . .
H5A_3 H 0.640642 0.430684 0.242527 0.198 Uiso 1 1 calc R U . . .
H5B_3 H 0.720749 0.430931 0.255300 0.198 Uiso 1 1 calc R U . . .
C6_3 C 0.6704(12) 0.4725(4) 0.2873(10) 0.155(5) Uani 1 1 d D U . . .
H6A_3 H 0.707952 0.477463 0.312111 0.186 Uiso 1 1 calc R U . . .
H6B_3 H 0.675658 0.487440 0.257295 0.186 Uiso 1 1 calc R U . . .
S1_4 S 0.8984(2) 0.55217(9) 0.30332(15) 0.0811(11) Uani 1 1 d DG U . . .
C1_4 C 0.9178(4) 0.50683(9) 0.3004(2) 0.102(3) Uani 1 1 d DG U . . .
H1_4 H 0.919344 0.497400 0.335895 0.123 Uiso 1 1 calc R U . . .
C2_4 C 0.9875(4) 0.50213(19) 0.2762(5) 0.116(4) Uani 1 1 d DG U . . .
H2A_4 H 1.023261 0.511666 0.299259 0.139 Uiso 1 1 calc R U . . .
H2B_4 H 0.988483 0.514656 0.243375 0.139 Uiso 1 1 calc R U . . .
C3_4 C 1.0028(6) 0.4646(2) 0.2663(6) 0.125(4) Uani 1 1 d DG U . . .
H3A_4 H 1.009490 0.452823 0.299517 0.150 Uiso 1 1 calc R U . . .
H3B_4 H 1.045604 0.462654 0.247160 0.150 Uiso 1 1 calc R U . . .
C4_4 C 0.9446(8) 0.44743(17) 0.2357(5) 0.135(4) Uani 1 1 d DG U . . .
H4A_4 H 0.955222 0.423155 0.231186 0.162 Uiso 1 1 calc R U . . .
H4B_4 H 0.940436 0.457851 0.201259 0.162 Uiso 1 1 calc R U . . .
C5_4 C 0.8763(7) 0.45117(13) 0.2638(6) 0.129(4) Uani 1 1 d DG U . . .
H5A_4 H 0.879873 0.440469 0.298022 0.155 Uiso 1 1 calc R U . . .
H5B_4 H 0.839249 0.439853 0.243978 0.155 Uiso 1 1 calc R U . . .
C6_4 C 0.8602(4) 0.48939(15) 0.2694(5) 0.116(4) Uani 1 1 d DG U . . .
H6A_4 H 0.855770 0.499887 0.235082 0.139 Uiso 1 1 calc R U . . .
H6B_4 H 0.816498 0.492305 0.287072 0.139 Uiso 1 1 calc R U . . .
S1_5 S 0.6963(3) 0.55383(11) 0.11773(15) 0.1099(18) Uani 1 1 d D U . . .
C1_5 C 0.7136(13) 0.5096(3) 0.1055(7) 0.153(4) Uani 1 1 d D U . . .
H1_5 H 0.670325 0.499910 0.090820 0.183 Uiso 1 1 calc R U . . .
C2_5 C 0.7304(16) 0.4893(4) 0.1517(7) 0.171(5) Uani 1 1 d D U . . .
H2A_5 H 0.693534 0.491221 0.176778 0.205 Uiso 1 1 calc R U . . .
H2B_5 H 0.773292 0.497528 0.167987 0.205 Uiso 1 1 calc R U . . .
C3_5 C 0.7387(15) 0.4514(4) 0.1346(9) 0.183(5) Uani 1 1 d D U . . .
H3A_5 H 0.749128 0.437220 0.165000 0.220 Uiso 1 1 calc R U . . .
H3B_5 H 0.695355 0.443289 0.118859 0.220 Uiso 1 1 calc R U . . .
C4_5 C 0.7947(14) 0.4477(5) 0.0968(9) 0.188(6) Uani 1 1 d D U . . .
H4A_5 H 0.838503 0.455217 0.112620 0.226 Uiso 1 1 calc R U . . .
H4B_5 H 0.799342 0.423738 0.086777 0.226 Uiso 1 1 calc R U . . .
C5_5 C 0.7788(16) 0.4683(5) 0.0515(8) 0.186(6) Uani 1 1 d D U . . .
H5A_5 H 0.737873 0.458953 0.033817 0.223 Uiso 1 1 calc R U . . .
H5B_5 H 0.817213 0.466915 0.027645 0.223 Uiso 1 1 calc R U . . .
C6_5 C 0.7658(14) 0.5058(4) 0.0648(8) 0.172(5) Uani 1 1 d D U . . .
H6A_5 H 0.809030 0.516361 0.076683 0.206 Uiso 1 1 calc R U . . .
H6B_5 H 0.749892 0.517890 0.033515 0.206 Uiso 1 1 calc R U . . .
S1_6 S 0.7241(6) 0.69184(15) 0.4602(2) 0.183(4) Uani 1 1 d D U . . .
C1_6 C 0.6609(12) 0.7084(5) 0.5005(7) 0.212(5) Uani 1 1 d D U . . .
H1_6 H 0.614039 0.701035 0.489515 0.255 Uiso 1 1 calc R U . . .
C2_6 C 0.6696(16) 0.7468(5) 0.4968(9) 0.224(6) Uani 1 1 d D U . . .
H2A_6 H 0.665095 0.754577 0.460887 0.269 Uiso 1 1 calc R U . . .
H2B_6 H 0.714362 0.753965 0.511156 0.269 Uiso 1 1 calc R U . . .
C3_6 C 0.6100(16) 0.7604(6) 0.5297(9) 0.237(7) Uani 1 1 d D U . . .
H3A_6 H 0.610023 0.785415 0.528722 0.285 Uiso 1 1 calc R U . . .
H3B_6 H 0.566025 0.752443 0.514840 0.285 Uiso 1 1 calc R U . . .
C4_6 C 0.617(2) 0.7487(6) 0.5846(9) 0.239(7) Uani 1 1 d D U . . .
H4A_6 H 0.658757 0.758241 0.600308 0.287 Uiso 1 1 calc R U . . .
H4B_6 H 0.577436 0.757365 0.604030 0.287 Uiso 1 1 calc R U . . .
C5_6 C 0.6186(17) 0.7112(6) 0.5885(9) 0.235(7) Uani 1 1 d D U . . .
H5A_6 H 0.574820 0.701584 0.575934 0.282 Uiso 1 1 calc R U . . .
H5B_6 H 0.625705 0.704415 0.624708 0.282 Uiso 1 1 calc R U . . .
C6_6 C 0.6785(16) 0.6976(6) 0.5555(7) 0.224(6) Uani 1 1 d D U . . .
H6A_6 H 0.722510 0.707506 0.567052 0.269 Uiso 1 1 calc R U . . .
H6B_6 H 0.681675 0.672648 0.557961 0.269 Uiso 1 1 calc R U . . .
S1_7 S 0.6000(3) 0.71740(9) 0.33363(16) 0.0976(14) Uani 1 1 d D U . . .
C1_7 C 0.5301(8) 0.7235(4) 0.3771(7) 0.122(4) Uani 1 1 d D U . . .
H1_7 H 0.550554 0.729340 0.411399 0.147 Uiso 1 1 calc R U . . .
C2_7 C 0.4917(10) 0.6911(4) 0.3831(9) 0.139(4) Uani 1 1 d D U . . .
H2A_7 H 0.521895 0.673640 0.398377 0.167 Uiso 1 1 calc R U . . .
H2B_7 H 0.475087 0.683004 0.349196 0.167 Uiso 1 1 calc R U . . .
C3_7 C 0.4306(11) 0.6977(5) 0.4183(9) 0.152(5) Uani 1 1 d D U . . .
H3A_7 H 0.402825 0.676937 0.420711 0.183 Uiso 1 1 calc R U . . .
H3B_7 H 0.447845 0.703434 0.453198 0.183 Uiso 1 1 calc R U . . .
C4_7 C 0.3865(10) 0.7264(5) 0.3981(10) 0.155(5) Uani 1 1 d D U . . .
H4A_7 H 0.369479 0.720854 0.363108 0.186 Uiso 1 1 calc R U . . .
H4B_7 H 0.346688 0.729310 0.420308 0.186 Uiso 1 1 calc R U . . .
C5_7 C 0.4264(11) 0.7579(5) 0.3970(9) 0.152(5) Uani 1 1 d D U . . .
H5A_7 H 0.443618 0.763571 0.431899 0.183 Uiso 1 1 calc R U . . .
H5B_7 H 0.397333 0.776815 0.384535 0.183 Uiso 1 1 calc R U . . .
C6_7 C 0.4873(10) 0.7526(4) 0.3604(8) 0.139(4) Uani 1 1 d D U . . .
H6A_7 H 0.469508 0.748531 0.325147 0.167 Uiso 1 1 calc R U . . .
H6B_7 H 0.515549 0.773336 0.359898 0.167 Uiso 1 1 calc R U . . .
S1_8 S 0.6573(3) 0.59175(11) 0.44168(14) 0.0853(12) Uani 1 1 d D U . . .
C1_8 C 0.5734(7) 0.6021(5) 0.4669(7) 0.132(4) Uani 1 1 d D U . . .
H1_8 H 0.555599 0.620687 0.444400 0.159 Uiso 1 1 calc R U . . .
C2_8 C 0.5778(9) 0.6168(6) 0.5180(8) 0.150(5) Uani 1 1 d D U . . .
H2A_8 H 0.605670 0.637668 0.516973 0.180 Uiso 1 1 calc R U . . .
H2B_8 H 0.600923 0.600705 0.541627 0.180 Uiso 1 1 calc R U . . .
C3_8 C 0.5065(11) 0.6254(6) 0.5386(9) 0.163(5) Uani 1 1 d D U . . .
H3A_8 H 0.511265 0.631702 0.575200 0.196 Uiso 1 1 calc R U . . .
H3B_8 H 0.488196 0.645295 0.519816 0.196 Uiso 1 1 calc R U . . .
C4_8 C 0.4570(12) 0.5972(7) 0.5335(9) 0.170(5) Uani 1 1 d D U . . .
H4A_8 H 0.468376 0.580066 0.559922 0.204 Uiso 1 1 calc R U . . .
H4B_8 H 0.410994 0.606045 0.540793 0.204 Uiso 1 1 calc R U . . .
C5_8 C 0.4545(10) 0.5809(7) 0.4845(9) 0.168(5) Uani 1 1 d D U . . .
H5A_8 H 0.426806 0.595090 0.460677 0.202 Uiso 1 1 calc R U . . .
H5B_8 H 0.430552 0.559079 0.488131 0.202 Uiso 1 1 calc R U . . .
C6_8 C 0.5243(10) 0.5742(6) 0.4597(9) 0.154(5) Uani 1 1 d D U . . .
H6A_8 H 0.544221 0.553296 0.474755 0.184 Uiso 1 1 calc R U . . .
H6B_8 H 0.516951 0.570210 0.422594 0.184 Uiso 1 1 calc R U . . .
S1_9 S 0.8235(2) 0.60668(9) 0.42603(13) 0.0784(11) Uani 1 1 d D U . . .
C1_9 C 0.9039(6) 0.6282(4) 0.4424(5) 0.094(3) Uani 1 1 d D U . . .
H1_9 H 0.908566 0.647886 0.418693 0.112 Uiso 1 1 calc R U . . .
C2_9 C 0.9625(7) 0.6052(4) 0.4344(7) 0.104(4) Uani 1 1 d D U . . .
H2A_9 H 0.964278 0.598657 0.397858 0.125 Uiso 1 1 calc R U . . .
H2B_9 H 0.957052 0.584408 0.455030 0.125 Uiso 1 1 calc R U . . .
C3_9 C 1.0295(8) 0.6236(5) 0.4508(7) 0.117(4) Uani 1 1 d D U . . .
H3A_9 H 1.067952 0.607540 0.448484 0.140 Uiso 1 1 calc R U . . .
H3B_9 H 1.037768 0.642301 0.426499 0.140 Uiso 1 1 calc R U . . .
C4_9 C 1.0282(9) 0.6377(5) 0.5041(7) 0.121(4) Uani 1 1 d D U . . .
H4A_9 H 1.026002 0.618955 0.529142 0.145 Uiso 1 1 calc R U . . .
H4B_9 H 1.070464 0.650670 0.511255 0.145 Uiso 1 1 calc R U . . .
C5_9 C 0.9688(8) 0.6598(5) 0.5096(8) 0.120(4) Uani 1 1 d D U . . .
H5A_9 H 0.973865 0.679701 0.486986 0.144 Uiso 1 1 calc R U . . .
H5B_9 H 0.967385 0.668002 0.545344 0.144 Uiso 1 1 calc R U . . .
C6_9 C 0.9007(8) 0.6416(5) 0.4958(6) 0.107(4) Uani 1 1 d D U . . .
H6A_9 H 0.893184 0.622852 0.520103 0.129 Uiso 1 1 calc R U . . .
H6B_9 H 0.862312 0.657731 0.498468 0.129 Uiso 1 1 calc R U . . .
S1_10 S 0.7687(3) 0.72871(9) 0.31846(17) 0.0966(15) Uani 1 1 d D U . . .
C1_10 C 0.8478(8) 0.7443(3) 0.3483(7) 0.115(3) Uani 1 1 d D U . . .
H1_10 H 0.874434 0.756221 0.321505 0.138 Uiso 1 1 calc R U . . .
C2_10 C 0.8900(9) 0.7151(4) 0.3685(8) 0.126(4) Uani 1 1 d D U . . .
H2A_10 H 0.899219 0.699035 0.340484 0.151 Uiso 1 1 calc R U . . .
H2B_10 H 0.865068 0.703047 0.395479 0.151 Uiso 1 1 calc R U . . .
C3_10 C 0.9581(9) 0.7294(5) 0.3909(8) 0.140(5) Uani 1 1 d D U . . .
H3A_10 H 0.986114 0.710525 0.404802 0.169 Uiso 1 1 calc R U . . .
H3B_10 H 0.983867 0.740265 0.363191 0.169 Uiso 1 1 calc R U . . .
C4_10 C 0.9462(11) 0.7547(5) 0.4326(8) 0.144(5) Uani 1 1 d D U . . .
H4A_10 H 0.925734 0.743069 0.462169 0.173 Uiso 1 1 calc R U . . .
H4B_10 H 0.990395 0.764331 0.444217 0.173 Uiso 1 1 calc R U . . .
C5_10 C 0.9008(11) 0.7821(4) 0.4153(9) 0.142(5) Uani 1 1 d D U . . .
H5A_10 H 0.925126 0.796368 0.390464 0.170 Uiso 1 1 calc R U . . .
H5B_10 H 0.889679 0.796458 0.445056 0.170 Uiso 1 1 calc R U . . .
C6_10 C 0.8331(9) 0.7690(4) 0.3897(7) 0.127(4) Uani 1 1 d D U . . .
H6A_10 H 0.804824 0.758058 0.415877 0.152 Uiso 1 1 calc R U . . .
H6B_10 H 0.807121 0.788338 0.375172 0.152 Uiso 1 1 calc R U . . .
S1_11 S 0.5214(4) 0.52734(15) 0.1870(3) 0.140(2) Uani 1 1 d D U . . .
C1_11 C 0.5275(13) 0.4821(3) 0.1759(7) 0.150(4) Uani 1 1 d D U . . .
H1_11 H 0.571856 0.473738 0.190569 0.180 Uiso 1 1 calc R U . . .
C2_11 C 0.5256(15) 0.4755(4) 0.1188(7) 0.160(5) Uani 1 1 d D U . . .
H2A_11 H 0.565317 0.486182 0.102654 0.192 Uiso 1 1 calc R U . . .
H2B_11 H 0.483546 0.485211 0.103138 0.192 Uiso 1 1 calc R U . . .
C3_11 C 0.5271(14) 0.4365(5) 0.1097(9) 0.168(5) Uani 1 1 d D U . . .
H3A_11 H 0.521681 0.431878 0.072605 0.202 Uiso 1 1 calc R U . . .
H3B_11 H 0.571929 0.427516 0.121282 0.202 Uiso 1 1 calc R U . . .
C4_11 C 0.4710(15) 0.4183(5) 0.1382(8) 0.168(5) Uani 1 1 d D U . . .
H4A_11 H 0.426193 0.424925 0.123257 0.201 Uiso 1 1 calc R U . . .
H4B_11 H 0.476311 0.393631 0.133587 0.201 Uiso 1 1 calc R U . . .
C5_11 C 0.4724(16) 0.4261(4) 0.1934(8) 0.168(5) Uani 1 1 d D U . . .
H5A_11 H 0.514446 0.416770 0.209495 0.202 Uiso 1 1 calc R U . . .
H5B_11 H 0.432871 0.415284 0.209742 0.202 Uiso 1 1 calc R U . . .
C6_11 C 0.4698(14) 0.4647(4) 0.2028(9) 0.163(5) Uani 1 1 d D U . . .
H6A_11 H 0.425659 0.473724 0.189937 0.196 Uiso 1 1 calc R U . . .
H6B_11 H 0.473461 0.469246 0.240050 0.196 Uiso 1 1 calc R U . . .
S1_12 S 0.4597(3) 0.69794(15) 0.2177(3) 0.134(2) Uani 1 1 d D U . . .
C1_12 C 0.4403(12) 0.7227(4) 0.1624(7) 0.164(4) Uani 1 1 d D U . . .
H1_12 H 0.476158 0.719576 0.136232 0.197 Uiso 1 1 calc R U . . .
C2_12 C 0.4331(14) 0.7599(4) 0.1759(9) 0.175(5) Uani 1 1 d D U . . .
H2A_12 H 0.475441 0.768442 0.192615 0.210 Uiso 1 1 calc R U . . .
H2B_12 H 0.394810 0.763298 0.199471 0.210 Uiso 1 1 calc R U . . .
C3_12 C 0.4188(14) 0.7788(5) 0.1235(10) 0.185(6) Uani 1 1 d D U . . .
H3A_12 H 0.414295 0.803333 0.129973 0.223 Uiso 1 1 calc R U . . .
H3B_12 H 0.457821 0.775369 0.100700 0.223 Uiso 1 1 calc R U . . .
C4_12 C 0.3547(14) 0.7659(6) 0.0975(11) 0.194(6) Uani 1 1 d D U . . .
H4A_12 H 0.315055 0.771487 0.118754 0.232 Uiso 1 1 calc R U . . .
H4B_12 H 0.348397 0.777353 0.064021 0.232 Uiso 1 1 calc R U . . .
C5_12 C 0.3574(15) 0.7288(6) 0.0894(9) 0.191(6) Uani 1 1 d D U . . .
H5A_12 H 0.393767 0.723346 0.065061 0.229 Uiso 1 1 calc R U . . .
H5B_12 H 0.313464 0.720873 0.074478 0.229 Uiso 1 1 calc R U . . .
C6_12 C 0.3721(9) 0.7101(5) 0.1419(7) 0.180(5) Uani 1 1 d D U . . .
H6A_12 H 0.335803 0.715139 0.166456 0.216 Uiso 1 1 calc R U . . .
H6B_12 H 0.373684 0.685310 0.136482 0.216 Uiso 1 1 calc DR U . . .
S1_13 S 0.8970(4) 0.54642(14) 0.15102(19) 0.124(2) Uani 1 1 d D U . . .
C1_13 C 0.9599(9) 0.5635(6) 0.1068(6) 0.159(4) Uani 1 1 d D U . . .
H1_13 H 0.960175 0.588714 0.108431 0.191 Uiso 1 1 calc R U . . .
C2_13 C 0.9385(11) 0.5520(7) 0.0538(7) 0.176(5) Uani 1 1 d D U . . .
H2A_13 H 0.894350 0.562442 0.043860 0.211 Uiso 1 1 calc R U . . .
H2B_13 H 0.932607 0.527104 0.053458 0.211 Uiso 1 1 calc R U . . .
C3_13 C 0.9937(12) 0.5622(8) 0.0149(7) 0.188(6) Uani 1 1 d D U . . .
H3A_13 H 0.981394 0.553120 -0.019387 0.226 Uiso 1 1 calc R U . . .
H3B_13 H 0.995781 0.587181 0.012327 0.226 Uiso 1 1 calc R U . . .
C4_13 C 1.0623(12) 0.5487(8) 0.0320(8) 0.192(6) Uani 1 1 d D U . . .
H4A_13 H 1.060492 0.523719 0.034588 0.231 Uiso 1 1 calc R U . . .
H4B_13 H 1.097169 0.554756 0.006761 0.231 Uiso 1 1 calc R U . . .
C5_13 C 1.0808(11) 0.5635(7) 0.0830(8) 0.189(6) Uani 1 1 d D U . . .
H5A_13 H 1.078491 0.588500 0.081461 0.227 Uiso 1 1 calc R U . . .
H5B_13 H 1.127783 0.556898 0.093392 0.227 Uiso 1 1 calc R U . . .
C6_13 C 1.0290(10) 0.5498(7) 0.1222(7) 0.179(5) Uani 1 1 d D U . . .
H6A_13 H 1.028506 0.524764 0.121585 0.214 Uiso 1 1 calc R U . . .
H6B_13 H 1.041783 0.557331 0.157220 0.214 Uiso 1 1 calc R U . . .
S1_14 S 0.8236(3) 0.63298(13) 0.11040(18) 0.1112(17) Uani 1 1 d D U . . .
C1_14 C 0.7736(11) 0.6455(4) 0.0534(5) 0.138(4) Uani 1 1 d D U . . .
H1_14 H 0.724119 0.643938 0.061366 0.166 Uiso 1 1 calc R U . . .
C2_14 C 0.7891(14) 0.6199(5) 0.0122(6) 0.157(5) Uani 1 1 d D U . . .
H2A_14 H 0.771753 0.597494 0.022619 0.189 Uiso 1 1 calc R U . . .
H2B_14 H 0.839078 0.618095 0.008700 0.189 Uiso 1 1 calc R U . . .
C3_14 C 0.7564(15) 0.6297(5) -0.0402(7) 0.168(5) Uani 1 1 d D U . . .
H3A_14 H 0.768027 0.612601 -0.066307 0.201 Uiso 1 1 calc R U . . .
H3B_14 H 0.706143 0.630443 -0.037586 0.201 Uiso 1 1 calc R U . . .
C4_14 C 0.7826(16) 0.6638(5) -0.0560(7) 0.172(5) Uani 1 1 d D U . . .
H4A_14 H 0.833002 0.663454 -0.057312 0.207 Uiso 1 1 calc R U . . .
H4B_14 H 0.764155 0.669909 -0.090312 0.207 Uiso 1 1 calc R U . . .
C5_14 C 0.7600(15) 0.6890(5) -0.0170(7) 0.167(5) Uani 1 1 d D U . . .
H5A_14 H 0.709580 0.689135 -0.016327 0.200 Uiso 1 1 calc R U . . .
H5B_14 H 0.775284 0.711797 -0.027198 0.200 Uiso 1 1 calc R U . . .
C6_14 C 0.7890(14) 0.6807(4) 0.0377(7) 0.151(5) Uani 1 1 d D U . . .
H6A_14 H 0.839007 0.684126 0.038343 0.181 Uiso 1 1 calc R U . . .
H6B_14 H 0.769146 0.696612 0.062613 0.181 Uiso 1 1 calc R U . . .
S1_15 S 0.5237(3) 0.60990(10) 0.14370(14) 0.0928(14) Uani 1 1 d D U . . .
C1_15 C 0.5298(10) 0.6301(5) 0.0810(5) 0.129(4) Uani 1 1 d D U . . .
H1_15 H 0.561155 0.649946 0.084916 0.155 Uiso 1 1 calc R U . . .
C2_15 C 0.4607(10) 0.6433(6) 0.0683(6) 0.145(5) Uani 1 1 d D U . . .
H2A_15 H 0.446842 0.659634 0.094856 0.175 Uiso 1 1 calc DR U . . .
H2B_15 H 0.427507 0.624433 0.067816 0.175 Uiso 1 1 calc R U . . .
C3_15 C 0.4600(13) 0.6610(6) 0.0149(6) 0.161(5) Uani 1 1 d D U . . .
H3A_15 H 0.413265 0.668742 0.006071 0.193 Uiso 1 1 calc R U . . .
H3B_15 H 0.490220 0.681075 0.016247 0.193 Uiso 1 1 calc R U . . .
C4_15 C 0.4843(12) 0.6367(6) -0.0256(6) 0.161(5) Uani 1 1 d D U . . .
H4A_15 H 0.454884 0.616386 -0.026725 0.193 Uiso 1 1 calc R U . . .
H4B_15 H 0.482316 0.647644 -0.059717 0.193 Uiso 1 1 calc R U . . .
C5_15 C 0.5554(12) 0.6272(6) -0.0120(6) 0.159(5) Uani 1 1 d D U . . .
H5A_15 H 0.584255 0.647676 -0.009761 0.191 Uiso 1 1 calc R U . . .
H5B_15 H 0.573857 0.612259 -0.038820 0.191 Uiso 1 1 calc R U . . .
C6_15 C 0.5570(13) 0.6082(5) 0.0411(6) 0.149(5) Uani 1 1 d D U . . .
H6A_15 H 0.529313 0.587319 0.038484 0.179 Uiso 1 1 calc R U . . .
H6B_15 H 0.604420 0.601704 0.050296 0.179 Uiso 1 1 calc R U . . .
S1_16 S 0.6605(3) 0.73101(9) 0.21145(15) 0.0938(15) Uani 1 1 d D U . . .
C1_16 C 0.6348(13) 0.7466(4) 0.1490(5) 0.129(4) Uani 1 1 d D U . . .
H1_16 H 0.585747 0.752690 0.153295 0.154 Uiso 1 1 calc R U . . .
C2_16 C 0.6323(14) 0.7194(4) 0.1094(5) 0.141(4) Uani 1 1 d D U . . .
H2A_16 H 0.603876 0.700521 0.121648 0.169 Uiso 1 1 calc R U . . .
H2B_16 H 0.678849 0.710712 0.104107 0.169 Uiso 1 1 calc R U . . .
C3_16 C 0.6020(15) 0.7329(5) 0.0575(6) 0.159(5) Uani 1 1 d D U . . .
H3A_16 H 0.610688 0.715965 0.030516 0.191 Uiso 1 1 calc R U . . .
H3B_16 H 0.552028 0.735129 0.060538 0.191 Uiso 1 1 calc R U . . .
C4_16 C 0.6301(16) 0.7657(5) 0.0415(7) 0.171(5) Uani 1 1 d D U . . .
H4A_16 H 0.603809 0.774055 0.011265 0.205 Uiso 1 1 calc R U . . .
H4B_16 H 0.677987 0.762545 0.031194 0.205 Uiso 1 1 calc R U . . .
C5_16 C 0.6277(15) 0.7912(4) 0.0830(7) 0.165(5) Uani 1 1 d D U . . .
H5A_16 H 0.579521 0.796093 0.090819 0.198 Uiso 1 1 calc R U . . .
H5B_16 H 0.648921 0.812444 0.071239 0.198 Uiso 1 1 calc R U . . .
C6_16 C 0.6659(14) 0.7786(4) 0.1329(7) 0.155(5) Uani 1 1 d D U . . .
H6A_16 H 0.714776 0.775066 0.126093 0.186 Uiso 1 1 calc R U . . .
H6B_16 H 0.662042 0.795663 0.160398 0.186 Uiso 1 1 calc R U . . .
S1_17 S 0.4658(3) 0.59676(11) 0.25833(16) 0.0877(12) Uani 1 1 d D U . . .
C1_17 C 0.4071(8) 0.6032(5) 0.3105(6) 0.119(4) Uani 1 1 d D U . . .
H1_17 H 0.431919 0.615380 0.338883 0.143 Uiso 1 1 calc R U . . .
C2_17 C 0.3838(11) 0.5700(5) 0.3303(8) 0.137(4) Uani 1 1 d D U . . .
H2A_17 H 0.423447 0.557166 0.343930 0.164 Uiso 1 1 calc R U . . .
H2B_17 H 0.362747 0.556816 0.301870 0.164 Uiso 1 1 calc R U . . .
C3_17 C 0.3308(11) 0.5749(6) 0.3735(8) 0.148(5) Uani 1 1 d D U . . .
H3A_17 H 0.313644 0.552487 0.384193 0.177 Uiso 1 1 calc R U . . .
H3B_17 H 0.353600 0.585536 0.403600 0.177 Uiso 1 1 calc R U . . .
C4_17 C 0.2722(10) 0.5964(6) 0.3562(10) 0.150(5) Uani 1 1 d D U . . .
H4A_17 H 0.245299 0.584200 0.329428 0.180 Uiso 1 1 calc R U . . .
H4B_17 H 0.242048 0.600613 0.385410 0.180 Uiso 1 1 calc R U . . .
C5_17 C 0.2957(11) 0.6288(5) 0.3355(9) 0.152(5) Uani 1 1 d D U . . .
H5A_17 H 0.316168 0.642327 0.363787 0.183 Uiso 1 1 calc R U . . .
H5B_17 H 0.255919 0.641434 0.321555 0.183 Uiso 1 1 calc R U . . .
C6_17 C 0.3492(10) 0.6247(6) 0.2925(8) 0.141(5) Uani 1 1 d D U . . .
H6A_17 H 0.327139 0.614244 0.261920 0.169 Uiso 1 1 calc R U . . .
H6B_17 H 0.366424 0.647230 0.282532 0.169 Uiso 1 1 calc R U . . .
S1_18 S 0.9348(3) 0.63279(14) 0.2130(2) 0.1117(16) Uani 1 1 d D U . . .
C1_18 C 0.9891(10) 0.6583(5) 0.2566(8) 0.168(4) Uani 1 1 d D U . . .
H1_18 H 0.960707 0.677966 0.267459 0.201 Uiso 1 1 calc R U . . .
C2_18 C 1.0512(11) 0.6731(6) 0.2318(11) 0.188(6) Uani 1 1 d D U . . .
H2A_18 H 1.073251 0.689900 0.254813 0.226 Uiso 1 1 calc R U . . .
H2B_18 H 1.038032 0.684414 0.199288 0.226 Uiso 1 1 calc R U . . .
C3_18 C 1.1012(14) 0.6432(8) 0.2214(10) 0.200(6) Uani 1 1 d D U . . .
H3A_18 H 1.080240 0.627993 0.195385 0.240 Uiso 1 1 calc R U . . .
H3B_18 H 1.143684 0.652404 0.207016 0.240 Uiso 1 1 calc R U . . .
C4_18 C 1.1189(12) 0.6231(7) 0.2684(12) 0.202(6) Uani 1 1 d D U . . .
H4A_18 H 1.148809 0.603973 0.259365 0.242 Uiso 1 1 calc R U . . .
H4B_18 H 1.143707 0.637554 0.293511 0.242 Uiso 1 1 calc R U . . .
C5_18 C 1.0562(14) 0.6103(6) 0.2910(12) 0.195(6) Uani 1 1 d D U . . .
H5A_18 H 1.068004 0.597939 0.322898 0.234 Uiso 1 1 calc R U . . .
H5B_18 H 1.034235 0.594082 0.266877 0.234 Uiso 1 1 calc R U . . .
C6_18 C 1.0047(12) 0.6388(7) 0.3033(8) 0.185(6) Uani 1 1 d D U . . .
H6A_18 H 0.962286 0.628758 0.316441 0.222 Uiso 1 1 calc R U . . .
H6B_18 H 1.024343 0.653826 0.330011 0.222 Uiso 1 1 calc R U . . .
S1_19 S 0.8692(5) 0.72737(15) 0.1864(4) 0.174(3) Uani 1 1 d D U . . .
C1_19 C 0.8522(13) 0.7526(5) 0.1298(8) 0.202(5) Uani 1 1 d D U . . .
H1_19 H 0.812440 0.743329 0.109710 0.242 Uiso 1 1 calc R U . . .
C2_19 C 0.8396(17) 0.7893(5) 0.1452(9) 0.213(6) Uani 1 1 d D U . . .
H2A_19 H 0.879244 0.797589 0.165706 0.256 Uiso 1 1 calc R U . . .
H2B_19 H 0.799069 0.790369 0.167018 0.256 Uiso 1 1 calc R U . . .
C3_19 C 0.8282(17) 0.8131(6) 0.0978(11) 0.221(6) Uani 1 1 d D U . . .
H3A_19 H 0.782683 0.808531 0.082196 0.266 Uiso 1 1 calc R U . . .
H3B_19 H 0.828939 0.836909 0.109450 0.266 Uiso 1 1 calc R U . . .
C4_19 C 0.8808(18) 0.8082(6) 0.0587(11) 0.223(7) Uani 1 1 d D U . . .
H4A_19 H 0.864717 0.818958 0.026384 0.267 Uiso 1 1 calc R U . . .
H4B_19 H 0.922790 0.820202 0.070164 0.267 Uiso 1 1 calc R U . . .
C5_19 C 0.8983(17) 0.7727(7) 0.0480(9) 0.222(6) Uani 1 1 d D U . . .
H5A_19 H 0.937847 0.772041 0.025132 0.267 Uiso 1 1 calc R U . . .
H5B_19 H 0.859354 0.761766 0.029814 0.267 Uiso 1 1 calc R U . . .
C6_19 C 0.9161(14) 0.7520(6) 0.0985(10) 0.216(6) Uani 1 1 d D U . . .
H6A_19 H 0.928796 0.728465 0.089978 0.259 Uiso 1 1 calc R U . . .
H6B_19 H 0.954506 0.762652 0.117636 0.259 Uiso 1 1 calc R U . . .
S1_20 S 0.7618(3) 0.52544(11) 0.41992(18) 0.1048(15) Uani 1 1 d D U . . .
C1_20 C 0.7806(8) 0.4805(3) 0.4247(6) 0.104(3) Uani 1 1 d D U . . .
H1_20 H 0.773935 0.470134 0.390062 0.125 Uiso 1 1 calc R U . . .
C2_20 C 0.7341(9) 0.4632(3) 0.4611(7) 0.112(4) Uani 1 1 d D U . . .
H2A_20 H 0.686303 0.465956 0.448867 0.134 Uiso 1 1 calc R U . . .
H2B_20 H 0.738548 0.473996 0.495257 0.134 Uiso 1 1 calc R U . . .
C3_20 C 0.7507(9) 0.4253(4) 0.4660(8) 0.121(4) Uani 1 1 d D U . . .
H3A_20 H 0.723301 0.415559 0.493837 0.145 Uiso 1 1 calc R U . . .
H3B_20 H 0.736837 0.413809 0.433748 0.145 Uiso 1 1 calc R U . . .
C4_20 C 0.8228(10) 0.4182(4) 0.4768(8) 0.125(4) Uani 1 1 d D U . . .
H4A_20 H 0.831269 0.393746 0.471593 0.150 Uiso 1 1 calc R U . . .
H4B_20 H 0.833333 0.423396 0.513239 0.150 Uiso 1 1 calc R U . . .
C5_20 C 0.8695(9) 0.4379(4) 0.4440(8) 0.122(4) Uani 1 1 d D U . . .
H5A_20 H 0.867301 0.428455 0.408907 0.147 Uiso 1 1 calc R U . . .
H5B_20 H 0.916782 0.434953 0.457324 0.147 Uiso 1 1 calc R U . . .
C6_20 C 0.8535(8) 0.4759(4) 0.4412(8) 0.112(4) Uani 1 1 d D U . . .
H6A_20 H 0.861553 0.486386 0.475258 0.134 Uiso 1 1 calc R U . . .
H6B_20 H 0.883739 0.486981 0.416470 0.134 Uiso 1 1 calc R U . . .

loop_
_atom_site_aniso_label
_atom_site_aniso_U_11
_atom_site_aniso_U_22
_atom_site_aniso_U_33
_atom_site_aniso_U_23
_atom_site_aniso_U_13
_atom_site_aniso_U_12
Cu01 0.1088(17) 0.0470(9) 0.0547(10) -0.0035(8) -0.0128(10) -0.0004(10)
Cu02 0.1118(19) 0.0547(11) 0.0603(11) -0.0009(9) -0.0131(11) 0.0070(11)
Cu03 0.1143(19) 0.0544(11) 0.0584(11) 0.0035(9) -0.0194(11) 0.0008(11)
Cu04 0.125(2) 0.0454(10) 0.0705(12) -0.0015(9) -0.0245(12) -0.0041(11)
Cu05 0.130(2) 0.0427(10) 0.0659(12) -0.0016(8) -0.0227(12) 0.0014(11)
Cu06 0.1120(19) 0.0497(10) 0.0663(12) -0.0005(9) 0.0002(11) -0.0033(11)
Cu07 0.125(2) 0.0447(9) 0.0651(12) -0.0066(8) -0.0209(11) 0.0062(11)
Cu08 0.1091(19) 0.0515(11) 0.0649(12) 0.0005(9) -0.0129(11) 0.0044(11)
Cu09 0.1081(19) 0.0608(12) 0.0638(12) -0.0118(9) -0.0161(11) -0.0029(12)
Cu10 0.137(2) 0.0502(11) 0.0534(11) -0.0042(8) -0.0132(11) -0.0017(12)
Cu11 0.127(2) 0.0590(12) 0.0645(12) -0.0073(9) -0.0185(12) -0.0068(13)
Cu12 0.130(2) 0.0571(12) 0.0654(12) 0.0053(10) -0.0002(12) 0.0009(13)
Cu13 0.120(2) 0.0577(12) 0.0734(13) 0.0028(10) -0.0100(13) -0.0019(12)
Cu14 0.128(2) 0.0646(13) 0.0646(12) 0.0036(10) -0.0091(12) 0.0071(13)
Cu15 0.126(2) 0.0850(16) 0.0778(15) -0.0181(12) -0.0191(14) 0.0072(15)
Cu16 0.149(3) 0.0787(15) 0.0695(14) -0.0164(12) -0.0249(14) -0.0026(16)
Cu17 0.141(3) 0.0802(16) 0.0827(16) -0.0001(12) -0.0259(15) 0.0248(16)
Cu18 0.157(3) 0.0694(13) 0.0884(17) 0.0139(12) -0.0230(16) -0.0166(15)
Cu19 0.158(3) 0.0869(17) 0.0874(17) -0.0101(14) -0.0283(17) 0.0248(18)
Cu20 0.162(3) 0.0629(14) 0.0977(17) -0.0018(12) -0.0537(18) -0.0117(16)
Cu21 0.152(3) 0.0809(16) 0.0835(16) 0.0129(13) 0.0183(16) 0.0206(17)
Cu22 0.195(3) 0.0696(15) 0.0706(14) 0.0057(12) 0.0033(17) 0.0122(18)
Cu23 0.121(2) 0.0820(17) 0.134(2) -0.0364(16) 0.0031(19) -0.0150(16)
Cu24 0.185(3) 0.0735(16) 0.0884(17) 0.0095(13) 0.0269(19) 0.0217(18)
Cu25 0.155(3) 0.0778(16) 0.122(2) 0.0276(15) -0.0066(19) -0.0150(17)
Cu26 0.151(3) 0.127(2) 0.0882(17) 0.0299(16) -0.0361(18) -0.041(2)
Cu27 0.117(3) 0.182(3) 0.0873(18) -0.026(2) -0.0126(16) -0.033(2)
Cu28 0.243(5) 0.0425(12) 0.153(3) -0.0066(15) -0.042(3) 0.0097(18)
C1_166 0.121(7) 0.107(7) 0.089(6) 0.005(6) -0.010(6) -0.007(7)
C2_166 0.125(9) 0.121(9) 0.099(8) 0.003(7) -0.004(8) -0.011(8)
C3_166 0.125(10) 0.130(9) 0.103(8) -0.013(8) -0.005(8) -0.001(8)
C4_166 0.123(10) 0.115(9) 0.098(8) -0.023(7) -0.006(8) 0.007(9)
C5_166 0.119(9) 0.105(9) 0.102(8) -0.010(7) -0.013(8) -0.001(8)
C6_166 0.112(9) 0.102(8) 0.092(7) 0.000(7) -0.010(7) -0.007(7)
C7_166 0.127(8) 0.120(8) 0.147(8) 0.048(7) -0.007(7) 0.001(7)
C8_166 0.135(10) 0.142(10) 0.179(11) 0.054(9) 0.000(9) -0.002(9)
C9_166 0.141(11) 0.159(11) 0.199(12) 0.054(10) 0.005(10) 0.001(10)
C10_166 0.137(11) 0.146(11) 0.204(12) 0.056(11) 0.002(10) 0.000(9)
C11_166 0.139(11) 0.140(10) 0.204(12) 0.047(10) -0.002(10) 0.001(9)
C12_166 0.130(10) 0.127(9) 0.183(11) 0.048(9) -0.001(9) -0.001(9)
C13_166 0.153(8) 0.106(7) 0.101(7) 0.015(6) -0.023(7) -0.001(7)
C14_166 0.172(10) 0.118(9) 0.119(9) 0.007(8) -0.033(9) 0.012(9)
C15_166 0.184(11) 0.120(9) 0.134(10) -0.001(8) -0.038(9) 0.019(9)
C16_166 0.183(11) 0.120(9) 0.132(10) -0.010(9) -0.043(9) 0.021(10)
C17_166 0.171(11) 0.119(9) 0.122(9) -0.008(8) -0.042(9) 0.015(9)
C18_166 0.159(10) 0.109(9) 0.108(8) 0.004(7) -0.035(8) 0.005(8)
P1_166 0.124(4) 0.100(3) 0.088(3) 0.029(2) -0.015(3) -0.009(3)
C1_1 0.323(12) 0.068(7) 0.170(9) -0.010(7) -0.063(9) -0.015(8)
C2_1 0.320(14) 0.090(9) 0.190(11) -0.005(9) -0.064(12) -0.026(10)
C3_1 0.324(16) 0.103(10) 0.202(13) 0.000(10) -0.064(13) -0.029(11)
C4_1 0.322(16) 0.101(10) 0.207(13) 0.003(10) -0.070(13) -0.031(11)
C5_1 0.326(16) 0.090(10) 0.209(13) 0.000(10) -0.072(13) -0.026(11)
C6_1 0.324(14) 0.074(8) 0.200(11) -0.001(9) -0.065(12) -0.019(10)
C7_1 0.361(12) 0.086(7) 0.139(8) -0.020(7) -0.039(9) 0.025(8)
C8_1 0.377(14) 0.101(9) 0.150(11) -0.025(9) -0.035(12) 0.030(11)
C9_1 0.389(15) 0.121(11) 0.162(12) -0.022(10) -0.032(13) 0.035(12)
C10_1 0.394(16) 0.137(11) 0.170(12) -0.023(10) -0.025(13) 0.033(13)
C11_1 0.389(15) 0.136(11) 0.160(12) -0.018(10) -0.024(13) 0.034(12)
C12_1 0.374(14) 0.116(10) 0.143(11) -0.022(9) -0.032(12) 0.031(11)
C13_1 0.336(12) 0.067(6) 0.127(8) -0.007(6) -0.066(9) 0.009(8)
C14_1 0.335(14) 0.096(8) 0.141(10) 0.005(8) -0.069(11) 0.017(11)
C15_1 0.336(15) 0.105(9) 0.141(10) 0.008(8) -0.071(11) 0.019(11)
C16_1 0.336(16) 0.097(9) 0.129(10) 0.004(8) -0.076(12) 0.017(12)
C17_1 0.342(16) 0.089(8) 0.126(10) 0.005(8) -0.073(11) 0.009(11)
C18_1 0.345(14) 0.079(8) 0.126(9) 0.000(8) -0.069(10) 0.005(10)
P1_1 0.331(9) 0.042(2) 0.122(4) -0.012(2) -0.053(5) 0.014(4)
C1_2 0.136(8) 0.192(9) 0.085(7) -0.035(7) 0.000(7) -0.025(8)
C2_2 0.151(10) 0.188(11) 0.092(8) -0.025(9) 0.005(8) -0.016(9)
C3_2 0.167(12) 0.194(12) 0.105(9) -0.028(9) 0.005(9) -0.015(10)
C4_2 0.168(12) 0.207(13) 0.114(9) -0.042(10) 0.006(9) -0.011(11)
C5_2 0.168(12) 0.219(13) 0.119(9) -0.051(10) 0.015(9) -0.018(11)
C6_2 0.156(11) 0.213(11) 0.109(9) -0.051(9) 0.013(8) -0.027(10)
C7_2 0.166(9) 0.182(9) 0.095(7) -0.032(7) -0.029(7) -0.012(8)
C8_2 0.186(11) 0.183(11) 0.109(9) -0.041(9) -0.035(9) -0.010(10)
C9_2 0.207(12) 0.187(12) 0.122(10) -0.041(9) -0.042(10) -0.002(11)
C10_2 0.212(12) 0.191(13) 0.122(10) -0.038(9) -0.046(10) 0.009(11)
C11_2 0.207(12) 0.193(12) 0.109(9) -0.038(9) -0.046(9) 0.012(11)
C12_2 0.192(11) 0.189(11) 0.102(9) -0.033(9) -0.041(9) 0.007(10)
C13_2 0.124(8) 0.205(9) 0.086(7) -0.008(7) -0.007(7) -0.025(8)
C14_2 0.130(10) 0.224(12) 0.099(8) 0.016(9) 0.002(8) -0.023(10)
C15_2 0.138(11) 0.232(13) 0.105(9) 0.021(9) 0.008(9) -0.022(11)
C16_2 0.131(11) 0.229(13) 0.108(9) 0.019(9) 0.016(9) -0.023(11)
C17_2 0.132(10) 0.227(13) 0.122(9) 0.013(9) 0.015(9) -0.017(11)
C18_2 0.130(10) 0.217(12) 0.109(9) 0.006(9) 0.012(8) -0.020(10)
P1_2 0.118(4) 0.180(5) 0.071(3) -0.030(3) -0.015(3) -0.031(4)
S1_3 0.152(5) 0.0551(19) 0.101(3) -0.005(2) 0.041(3) -0.008(2)
C1_3 0.195(9) 0.061(5) 0.143(8) -0.003(5) 0.054(7) -0.005(6)
C2_3 0.212(11) 0.071(6) 0.165(9) 0.005(6) 0.063(8) 0.002(7)
C3_3 0.230(12) 0.077(7) 0.188(11) 0.004(7) 0.060(9) 0.002(7)
C4_3 0.235(12) 0.082(7) 0.193(11) -0.007(7) 0.063(9) 0.005(8)
C5_3 0.231(11) 0.078(7) 0.189(11) -0.012(7) 0.062(9) 0.001(8)
C6_3 0.213(10) 0.079(7) 0.174(10) -0.007(7) 0.062(8) -0.003(7)
S1_4 0.109(3) 0.060(2) 0.074(2) 0.0080(16) -0.003(2) 0.008(2)
C1_4 0.133(7) 0.072(6) 0.103(7) 0.000(5) 0.001(6) 0.021(5)
C2_4 0.144(8) 0.085(7) 0.119(8) 0.002(6) 0.005(7) 0.026(6)
C3_4 0.154(9) 0.090(7) 0.131(9) -0.003(7) 0.003(7) 0.032(7)
C4_4 0.167(10) 0.091(7) 0.145(9) -0.003(7) 0.000(8) 0.025(7)
C5_4 0.162(9) 0.083(7) 0.143(9) -0.004(7) -0.001(8) 0.022(7)
C6_4 0.147(8) 0.079(7) 0.123(8) -0.002(6) 0.000(7) 0.017(6)
S1_5 0.199(6) 0.071(2) 0.059(2) -0.0153(18) -0.019(3) 0.030(3)
C1_5 0.246(10) 0.101(7) 0.110(7) -0.037(6) -0.026(7) 0.041(7)
C2_5 0.270(12) 0.111(8) 0.131(8) -0.035(7) -0.019(9) 0.045(8)
C3_5 0.283(13) 0.117(8) 0.149(10) -0.039(7) -0.016(10) 0.047(9)
C4_5 0.286(13) 0.128(9) 0.149(10) -0.045(8) -0.015(10) 0.045(9)
C5_5 0.279(13) 0.132(9) 0.145(10) -0.050(8) -0.017(10) 0.046(9)
C6_5 0.264(11) 0.125(8) 0.126(8) -0.045(7) -0.023(8) 0.046(8)
S1_6 0.387(12) 0.083(3) 0.077(3) -0.025(3) -0.026(5) 0.001(5)
C1_6 0.411(14) 0.120(7) 0.105(7) -0.019(7) -0.015(8) 0.024(9)
C2_6 0.424(16) 0.129(9) 0.121(9) -0.018(8) -0.008(10) 0.032(10)
C3_6 0.432(16) 0.145(10) 0.134(10) -0.021(9) -0.003(11) 0.035(11)
C4_6 0.434(17) 0.149(10) 0.134(10) -0.019(9) -0.005(11) 0.035(12)
C5_6 0.430(16) 0.148(10) 0.126(9) -0.019(9) -0.005(10) 0.034(11)
C6_6 0.424(16) 0.136(9) 0.112(8) -0.017(8) -0.011(10) 0.033(11)
S1_7 0.161(5) 0.0500(17) 0.081(3) -0.0129(17) -0.017(2) 0.021(2)
C1_7 0.167(8) 0.085(6) 0.113(7) -0.020(6) 0.003(6) 0.022(6)
C2_7 0.175(9) 0.104(7) 0.139(9) -0.020(7) 0.018(8) 0.016(7)
C3_7 0.182(10) 0.119(8) 0.158(10) -0.016(8) 0.026(8) 0.017(7)
C4_7 0.181(10) 0.122(9) 0.163(10) -0.015(8) 0.026(8) 0.022(8)
C5_7 0.180(10) 0.117(8) 0.161(10) -0.015(8) 0.023(8) 0.029(8)
C6_7 0.173(9) 0.102(7) 0.144(9) -0.015(7) 0.015(8) 0.030(7)
S1_8 0.120(4) 0.073(2) 0.063(2) -0.0009(17) 0.002(2) 0.007(2)
C1_8 0.147(8) 0.141(8) 0.109(7) -0.032(6) 0.017(6) -0.001(6)
C2_8 0.156(9) 0.168(10) 0.127(8) -0.046(8) 0.025(7) -0.009(8)
C3_8 0.161(10) 0.186(11) 0.145(9) -0.055(9) 0.034(8) -0.009(8)
C4_8 0.164(10) 0.197(11) 0.151(9) -0.053(9) 0.036(8) -0.014(9)
C5_8 0.162(10) 0.196(11) 0.147(9) -0.051(9) 0.031(8) -0.016(8)
C6_8 0.157(9) 0.173(10) 0.132(9) -0.043(8) 0.029(7) -0.014(7)
S1_9 0.114(3) 0.0625(19) 0.0578(18) 0.0034(15) -0.0192(19) -0.002(2)
C1_9 0.124(7) 0.067(5) 0.088(6) -0.007(5) -0.030(5) -0.003(5)
C2_9 0.131(8) 0.080(7) 0.100(7) -0.011(6) -0.032(6) -0.001(6)
C3_9 0.134(8) 0.097(8) 0.117(8) -0.022(7) -0.036(6) -0.004(6)
C4_9 0.138(9) 0.101(8) 0.121(8) -0.027(7) -0.043(7) 0.000(7)
C5_9 0.141(9) 0.097(8) 0.119(8) -0.031(7) -0.042(7) -0.002(6)
C6_9 0.134(8) 0.088(7) 0.099(7) -0.020(6) -0.034(6) -0.004(6)
S1_10 0.149(4) 0.0482(19) 0.090(3) -0.0093(18) -0.040(3) -0.004(2)
C1_10 0.164(7) 0.060(5) 0.119(7) -0.006(5) -0.058(6) -0.009(5)
C2_10 0.170(9) 0.072(6) 0.133(8) -0.005(6) -0.062(7) 0.000(6)
C3_10 0.178(10) 0.092(7) 0.148(9) -0.009(7) -0.068(8) -0.003(7)
C4_10 0.185(10) 0.092(8) 0.153(9) -0.012(7) -0.068(8) -0.005(7)
C5_10 0.188(10) 0.085(7) 0.149(9) -0.017(7) -0.064(8) -0.007(7)
C6_10 0.179(9) 0.067(6) 0.131(8) -0.011(6) -0.057(7) -0.005(6)
S1_11 0.181(6) 0.093(4) 0.146(5) -0.019(3) -0.020(4) 0.006(4)
C1_11 0.209(10) 0.100(7) 0.141(8) -0.020(6) -0.001(8) -0.002(7)
C2_11 0.230(12) 0.107(8) 0.143(9) -0.026(7) 0.004(9) -0.009(8)
C3_11 0.241(13) 0.113(9) 0.151(10) -0.027(8) 0.004(10) -0.011(9)
C4_11 0.241(13) 0.115(9) 0.147(10) -0.018(8) 0.001(10) -0.013(9)
C5_11 0.236(12) 0.117(9) 0.152(10) -0.017(8) 0.003(10) -0.012(9)
C6_11 0.222(11) 0.117(8) 0.150(9) -0.016(7) 0.004(9) -0.012(8)
S1_12 0.123(5) 0.090(3) 0.187(6) 0.028(4) -0.025(4) 0.010(3)
C1_12 0.161(9) 0.113(7) 0.217(9) 0.026(7) -0.028(7) 0.012(7)
C2_12 0.175(11) 0.116(8) 0.232(11) 0.028(8) -0.029(9) 0.013(8)
C3_12 0.187(12) 0.128(9) 0.240(12) 0.034(9) -0.033(10) 0.018(9)
C4_12 0.194(12) 0.140(10) 0.246(12) 0.031(10) -0.035(10) 0.013(10)
C5_12 0.191(11) 0.141(10) 0.239(12) 0.032(9) -0.036(10) 0.010(10)
C6_12 0.176(10) 0.130(9) 0.232(11) 0.028(9) -0.034(9) 0.004(8)
S1_13 0.190(6) 0.107(3) 0.077(3) 0.012(2) 0.036(3) 0.035(4)
C1_13 0.208(9) 0.163(8) 0.107(7) 0.009(7) 0.050(7) 0.029(7)
C2_13 0.218(11) 0.194(11) 0.119(8) 0.005(8) 0.049(8) 0.027(9)
C3_13 0.224(12) 0.213(12) 0.130(9) 0.003(9) 0.055(9) 0.024(10)
C4_13 0.222(12) 0.221(12) 0.136(9) -0.002(9) 0.053(9) 0.027(10)
C5_13 0.218(11) 0.216(12) 0.136(9) 0.000(9) 0.054(9) 0.029(10)
C6_13 0.213(11) 0.198(11) 0.127(9) 0.003(9) 0.050(8) 0.031(9)
S1_14 0.168(5) 0.088(3) 0.078(3) 0.024(2) 0.011(3) 0.005(3)
C1_14 0.206(9) 0.113(7) 0.095(6) 0.024(5) 0.003(7) -0.004(7)
C2_14 0.232(11) 0.130(8) 0.110(8) 0.012(6) -0.002(8) 0.000(8)
C3_14 0.247(12) 0.140(9) 0.115(8) 0.011(7) -0.008(9) 0.002(9)
C4_14 0.251(13) 0.145(10) 0.120(8) 0.015(7) -0.006(9) 0.002(10)
C5_14 0.247(12) 0.136(9) 0.117(8) 0.022(7) -0.009(9) -0.002(9)
C6_14 0.226(11) 0.118(8) 0.109(8) 0.027(6) -0.005(8) -0.006(8)
S1_15 0.150(4) 0.066(2) 0.061(2) -0.0047(17) -0.028(2) 0.002(2)
C1_15 0.194(8) 0.108(7) 0.084(6) 0.008(5) -0.041(6) 0.034(7)
C2_15 0.211(10) 0.133(9) 0.089(7) 0.005(7) -0.051(7) 0.050(8)
C3_15 0.229(11) 0.148(10) 0.103(8) 0.012(7) -0.050(8) 0.060(9)
C4_15 0.232(12) 0.151(10) 0.097(8) 0.009(7) -0.050(8) 0.060(9)
C5_15 0.228(11) 0.149(10) 0.099(7) 0.013(7) -0.040(7) 0.059(9)
C6_15 0.216(10) 0.133(9) 0.095(7) 0.010(6) -0.038(7) 0.051(8)
S1_16 0.162(4) 0.0461(18) 0.071(2) 0.0035(16) -0.036(2) 0.006(2)
C1_16 0.226(9) 0.075(6) 0.083(6) 0.007(5) -0.051(6) 0.012(7)
C2_16 0.251(11) 0.088(7) 0.081(7) 0.001(5) -0.051(7) 0.011(8)
C3_16 0.276(12) 0.106(8) 0.092(7) 0.005(6) -0.054(8) 0.009(9)
C4_16 0.290(13) 0.115(8) 0.106(8) 0.010(7) -0.048(8) 0.008(9)
C5_16 0.282(12) 0.103(8) 0.106(8) 0.014(6) -0.048(8) 0.010(9)
C6_16 0.262(11) 0.095(7) 0.107(7) 0.009(6) -0.040(8) 0.006(8)
S1_17 0.104(3) 0.083(3) 0.075(2) -0.0197(19) -0.010(2) -0.006(2)
C1_17 0.122(7) 0.124(7) 0.112(7) -0.004(6) -0.002(6) 0.013(6)
C2_17 0.133(9) 0.141(8) 0.136(9) 0.011(7) 0.007(7) 0.020(7)
C3_17 0.138(9) 0.159(10) 0.147(9) 0.018(8) 0.013(8) 0.023(8)
C4_17 0.138(9) 0.160(10) 0.153(10) 0.014(9) 0.014(8) 0.025(8)
C5_17 0.142(9) 0.158(10) 0.158(10) 0.010(8) 0.014(8) 0.028(8)
C6_17 0.135(9) 0.142(9) 0.146(9) 0.007(8) 0.007(7) 0.024(7)
S1_18 0.120(4) 0.103(4) 0.112(4) 0.019(3) -0.001(3) -0.001(3)
C1_18 0.162(9) 0.172(9) 0.170(8) 0.013(7) 0.001(8) -0.002(7)
C2_18 0.176(10) 0.196(11) 0.193(11) 0.017(9) 0.005(9) -0.003(9)
C3_18 0.187(11) 0.208(12) 0.205(12) 0.019(10) 0.011(10) 0.004(10)
C4_18 0.188(12) 0.205(12) 0.212(12) 0.022(10) 0.008(10) 0.005(10)
C5_18 0.182(12) 0.196(11) 0.207(12) 0.022(10) 0.008(10) 0.008(10)
C6_18 0.176(11) 0.187(11) 0.192(10) 0.021(9) 0.001(9) -0.002(9)
S1_19 0.217(8) 0.094(4) 0.215(8) 0.040(5) 0.065(6) -0.024(5)
C1_19 0.252(11) 0.135(8) 0.222(10) 0.051(8) 0.062(9) -0.016(8)
C2_19 0.267(13) 0.147(9) 0.227(12) 0.055(9) 0.055(10) -0.010(10)
C3_19 0.274(14) 0.162(10) 0.231(13) 0.064(10) 0.056(11) -0.007(11)
C4_19 0.274(14) 0.164(11) 0.232(13) 0.065(10) 0.061(11) -0.014(11)
C5_19 0.273(14) 0.166(11) 0.230(12) 0.065(10) 0.065(11) -0.013(11)
C6_19 0.264(13) 0.158(10) 0.229(12) 0.057(9) 0.066(10) -0.014(10)
S1_20 0.157(5) 0.067(2) 0.090(3) 0.001(2) -0.007(3) -0.003(3)
C1_20 0.146(7) 0.068(6) 0.098(6) 0.005(5) -0.011(6) -0.007(5)
C2_20 0.147(9) 0.078(6) 0.109(8) 0.013(6) -0.007(7) -0.009(6)
C3_20 0.155(9) 0.081(7) 0.125(8) 0.016(6) -0.006(8) -0.006(7)
C4_20 0.159(9) 0.087(7) 0.128(9) 0.014(7) -0.009(8) 0.000(7)
C5_20 0.157(9) 0.088(7) 0.121(9) 0.010(6) -0.011(7) 0.001(7)
C6_20 0.145(8) 0.081(6) 0.109(8) 0.008(6) -0.009(7) -0.003(6)

loop_
_atom_type_symbol
_atom_type_description
_atom_type_scat_dispersion_real
_atom_type_scat_dispersion_imag
_atom_type_scat_source
C C 0.0181 0.0091 'International Tables Vol C Tables 4.2.6.8 and 6.1.1.4'
H H 0.0000 0.0000 'International Tables Vol C Tables 4.2.6.8 and 6.1.1.4'
Cu Cu -1.9646 0.5888 'International Tables Vol C Tables 4.2.6.8 and 6.1.1.4'
S S 0.3331 0.5567 'International Tables Vol C Tables 4.2.6.8 and 6.1.1.4'
P P 0.2955 0.4335 'International Tables Vol C Tables 4.2.6.8 and 6.1.1.4'

loop_
_geom_angle_atom_site_label_1
_geom_angle_atom_site_label_2
_geom_angle_atom_site_label_3
_geom_angle
_geom_angle_site_symmetry_1
_geom_angle_site_symmetry_3
_geom_angle_publ_flag
Cu06 Cu01 Cu03 91.07(9) . . ?
Cu06 Cu01 Cu11 93.47(10) . . ?
Cu03 Cu01 Cu11 173.48(10) . . ?
Cu06 Cu01 Cu10 58.43(8) . . ?
Cu03 Cu01 Cu10 121.44(10) . . ?
Cu11 Cu01 Cu10 65.03(9) . . ?
Cu06 Cu01 Cu13 121.54(11) . . ?
Cu03 Cu01 Cu13 61.13(9) . . ?
Cu11 Cu01 Cu13 119.78(11) . . ?
Cu10 Cu01 Cu13 91.90(10) . . ?
Cu06 Cu01 Cu12 122.76(9) . . ?
Cu03 Cu01 Cu12 121.23(12) . . ?
Cu11 Cu01 Cu12 59.64(10) . . ?
Cu10 Cu01 Cu12 64.36(8) . . ?
Cu13 Cu01 Cu12 60.23(9) . . ?
Cu06 Cu01 Cu09 64.93(9) . . ?
Cu03 Cu01 Cu09 118.06(10) . . ?
Cu11 Cu01 Cu09 60.14(9) . . ?
Cu10 Cu01 Cu09 94.12(10) . . ?
Cu13 Cu01 Cu09 173.01(10) . . ?
Cu12 Cu01 Cu09 119.61(11) . . ?
Cu06 Cu01 Cu04 145.39(10) . . ?
Cu03 Cu01 Cu04 56.59(8) . . ?
Cu11 Cu01 Cu04 117.86(9) . . ?
Cu10 Cu01 Cu04 146.53(13) . . ?
Cu13 Cu01 Cu04 56.68(9) . . ?
Cu12 Cu01 Cu04 87.81(9) . . ?
Cu09 Cu01 Cu04 116.65(10) . . ?
Cu06 Cu01 Cu05 146.97(12) . . ?
Cu03 Cu01 Cu05 118.28(9) . . ?
Cu11 Cu01 Cu05 56.14(8) . . ?
Cu10 Cu01 Cu05 110.59(9) . . ?
Cu13 Cu01 Cu05 87.88(10) . . ?
Cu12 Cu01 Cu05 56.25(8) . . ?
Cu09 Cu01 Cu05 86.68(10) . . ?
Cu04 Cu01 Cu05 61.74(7) . . ?
Cu06 Cu01 Cu08 58.35(8) . . ?
Cu03 Cu01 Cu08 64.56(8) . . ?
Cu11 Cu01 Cu08 121.89(9) . . ?
Cu10 Cu01 Cu08 56.89(8) . . ?
Cu13 Cu01 Cu08 63.23(9) . . ?
Cu12 Cu01 Cu08 92.26(10) . . ?
Cu09 Cu01 Cu08 123.28(10) . . ?
Cu04 Cu01 Cu08 109.56(11) . . ?
Cu05 Cu01 Cu08 146.08(12) . . ?
Cu06 Cu01 Cu02 63.21(8) . . ?
Cu03 Cu01 Cu02 59.57(9) . . ?
Cu11 Cu01 Cu02 118.71(12) . . ?
Cu10 Cu01 Cu02 121.63(10) . . ?
Cu13 Cu01 Cu02 120.59(10) . . ?
Cu12 Cu01 Cu02 173.21(10) . . ?
Cu09 Cu01 Cu02 58.63(8) . . ?
Cu04 Cu01 Cu02 87.52(9) . . ?
Cu05 Cu01 Cu02 117.07(10) . . ?
Cu08 Cu01 Cu02 93.94(9) . . ?
Cu06 Cu01 Cu07 109.35(10) . . ?
Cu03 Cu01 Cu07 86.59(9) . . ?
Cu11 Cu01 Cu07 87.50(10) . . ?
Cu10 Cu01 Cu07 147.39(13) . . ?
Cu13 Cu01 Cu07 117.98(10) . . ?
Cu12 Cu01 Cu07 117.71(9) . . ?
Cu09 Cu01 Cu07 55.35(8) . . ?
Cu04 Cu01 Cu07 61.31(9) . . ?
Cu05 Cu01 Cu07 61.48(8) . . ?
Cu08 Cu01 Cu07 146.84(10) . . ?
Cu02 Cu01 Cu07 55.60(7) . . ?
S1_8 Cu02 Cu07 134.78(15) . . ?
S1_8 Cu02 Cu09 139.26(19) . . ?
Cu07 Cu02 Cu09 58.14(8) . . ?
S1_8 Cu02 Cu03 100.80(16) . . ?
Cu07 Cu02 Cu03 90.53(10) . . ?
Cu09 Cu02 Cu03 118.96(12) . . ?
S1_8 Cu02 Cu01 156.27(17) . . ?
Cu07 Cu02 Cu01 62.93(8) . . ?
Cu09 Cu02 Cu01 60.04(9) . . ?
Cu03 Cu02 Cu01 59.06(8) . . ?
S1_8 Cu02 Cu22 56.78(12) . . ?
Cu07 Cu02 Cu22 164.17(12) . . ?
Cu09 Cu02 Cu22 106.04(12) . . ?
Cu03 Cu02 Cu22 97.80(12) . . ?
Cu01 Cu02 Cu22 110.21(10) . . ?
S1_8 Cu02 Cu15 55.28(14) . . ?
Cu07 Cu02 Cu15 93.69(10) . . ?
Cu09 Cu02 Cu15 150.86(12) . . ?
Cu03 Cu02 Cu15 63.61(10) . . ?
Cu01 Cu02 Cu15 116.50(12) . . ?
Cu22 Cu02 Cu15 102.06(11) . . ?
S1_8 Cu02 Cu06 113.85(14) . . ?
Cu07 Cu02 Cu06 110.29(9) . . ?
Cu09 Cu02 Cu06 63.12(9) . . ?
Cu03 Cu02 Cu06 87.20(10) . . ?
Cu01 Cu02 Cu06 57.03(7) . . ?
Cu22 Cu02 Cu06 57.08(8) . . ?
Cu15 Cu02 Cu06 142.63(12) . . ?
S1_9 Cu03 Cu04 133.16(14) . . ?
S1_9 Cu03 Cu01 157.13(16) . . ?
Cu04 Cu03 Cu01 62.51(8) . . ?
S1_9 Cu03 Cu02 98.30(15) . . ?
Cu04 Cu03 Cu02 91.94(11) . . ?
Cu01 Cu03 Cu02 61.38(9) . . ?
S1_9 Cu03 Cu13 140.02(18) . . ?
Cu04 Cu03 Cu13 58.02(9) . . ?
Cu01 Cu03 Cu13 59.77(9) . . ?
Cu02 Cu03 Cu13 121.04(11) . . ?
S1_9 Cu03 Cu14 58.53(11) . . ?
Cu04 Cu03 Cu14 163.48(13) . . ?
Cu01 Cu03 Cu14 110.99(10) . . ?
Cu02 Cu03 Cu14 97.86(11) . . ?
Cu13 Cu03 Cu14 105.46(11) . . ?
S1_9 Cu03 Cu08 115.59(13) . . ?
Cu04 Cu03 Cu08 109.61(9) . . ?
Cu01 Cu03 Cu08 58.77(7) . . ?
Cu02 Cu03 Cu08 91.59(10) . . ?
Cu13 Cu03 Cu08 60.79(8) . . ?
Cu14 Cu03 Cu08 57.08(7) . . ?
S1_9 Cu03 Cu15 53.98(13) . . ?
Cu04 Cu03 Cu15 94.81(11) . . ?
Cu01 Cu03 Cu15 115.46(12) . . ?
Cu02 Cu03 Cu15 60.13(9) . . ?
Cu13 Cu03 Cu15 152.24(11) . . ?
Cu14 Cu03 Cu15 101.59(10) . . ?
Cu08 Cu03 Cu15 143.60(12) . . ?
S1_10 Cu04 Cu03 136.34(14) . . ?
S1_10 Cu04 Cu13 137.7(2) . . ?
Cu03 Cu04 Cu13 64.40(9) . . ?
S1_10 Cu04 Cu16 56.76(16) . . ?
Cu03 Cu04 Cu16 92.48(11) . . ?
Cu13 Cu04 Cu16 156.34(12) . . ?
S1_10 Cu04 Cu18 59.29(14) . . ?
Cu03 Cu04 Cu18 156.94(15) . . ?
Cu13 Cu04 Cu18 92.76(12) . . ?
Cu16 Cu04 Cu18 109.91(11) . . ?
S1_10 Cu04 Cu01 154.99(18) . . ?
Cu03 Cu04 Cu01 60.91(8) . . ?
Cu13 Cu04 Cu01 61.23(9) . . ?
Cu16 Cu04 Cu01 113.24(13) . . ?
Cu18 Cu04 Cu01 112.19(10) . . ?
S1_10 Cu04 Cu05 100.06(14) . . ?
Cu03 Cu04 Cu05 120.11(11) . . ?
Cu13 Cu04 Cu05 88.98(10) . . ?
Cu16 Cu04 Cu05 108.17(13) . . ?
Cu18 Cu04 Cu05 58.99(9) . . ?
Cu01 Cu04 Cu05 59.25(8) . . ?
S1_10 Cu04 Cu07 98.17(18) . . ?
Cu03 Cu04 Cu07 88.41(11) . . ?
Cu13 Cu04 Cu07 121.60(11) . . ?
Cu16 Cu04 Cu07 58.85(10) . . ?
Cu18 Cu04 Cu07 107.56(12) . . ?
Cu01 Cu04 Cu07 60.38(8) . . ?
Cu05 Cu04 Cu07 60.35(9) . . ?
S1_16 Cu05 Cu11 137.99(17) . . ?
S1_16 Cu05 Cu12 135.16(19) . . ?
Cu11 Cu05 Cu12 63.32(10) . . ?
S1_16 Cu05 Cu17 57.94(17) . . ?
Cu11 Cu05 Cu17 95.32(13) . . ?
Cu12 Cu05 Cu17 158.11(14) . . ?
S1_16 Cu05 Cu18 57.18(16) . . ?
Cu11 Cu05 Cu18 155.87(15) . . ?
Cu12 Cu05 Cu18 92.82(13) . . ?
Cu17 Cu05 Cu18 108.08(12) . . ?
S1_16 Cu05 Cu01 155.72(13) . . ?
Cu11 Cu05 Cu01 61.19(8) . . ?
Cu12 Cu05 Cu01 61.39(8) . . ?
Cu17 Cu05 Cu01 114.06(12) . . ?
Cu18 Cu05 Cu01 111.98(12) . . ?
S1_16 Cu05 Cu04 99.65(13) . . ?
Cu11 Cu05 Cu04 120.18(10) . . ?
Cu12 Cu05 Cu04 89.11(12) . . ?
Cu17 Cu05 Cu04 107.01(11) . . ?
Cu18 Cu05 Cu04 59.00(9) . . ?
Cu01 Cu05 Cu04 59.01(8) . . ?
S1_16 Cu05 Cu07 100.30(15) . . ?
Cu11 Cu05 Cu07 89.55(10) . . ?
Cu12 Cu05 Cu07 121.55(10) . . ?
Cu17 Cu05 Cu07 59.07(9) . . ?
Cu18 Cu05 Cu07 107.28(10) . . ?
Cu01 Cu05 Cu07 60.18(7) . . ?
Cu04 Cu05 Cu07 59.99(9) . . ?
S1_3 Cu06 Cu10 138.86(17) . . ?
S1_3 Cu06 Cu08 143.01(18) . . ?
Cu10 Cu06 Cu08 59.10(9) . . ?
S1_3 Cu06 Cu01 149.42(15) . . ?
Cu10 Cu06 Cu01 61.39(8) . . ?
Cu08 Cu06 Cu01 62.31(8) . . ?
S1_3 Cu06 Cu22 53.71(17) . . ?
Cu10 Cu06 Cu22 160.33(15) . . ?
Cu08 Cu06 Cu22 101.80(13) . . ?
Cu01 Cu06 Cu22 116.15(11) . . ?
S1_3 Cu06 Cu23 54.39(18) . . ?
Cu10 Cu06 Cu23 96.17(12) . . ?
Cu08 Cu06 Cu23 155.08(13) . . ?
Cu01 Cu06 Cu23 110.53(12) . . ?
Cu22 Cu06 Cu23 102.53(13) . . ?
S1_3 Cu06 Cu02 95.17(14) . . ?
Cu10 Cu06 Cu02 121.12(9) . . ?
Cu08 Cu06 Cu02 94.20(10) . . ?
Cu01 Cu06 Cu02 59.75(7) . . ?
Cu22 Cu06 Cu02 60.79(8) . . ?
Cu23 Cu06 Cu02 102.26(11) . . ?
S1_3 Cu06 Cu09 93.91(16) . . ?
Cu10 Cu06 Cu09 91.86(9) . . ?
Cu08 Cu06 Cu09 120.60(10) . . ?
Cu01 Cu06 Cu09 58.28(8) . . ?
Cu22 Cu06 Cu09 103.12(11) . . ?
Cu23 Cu06 Cu09 58.13(9) . . ?
Cu02 Cu06 Cu09 55.64(7) . . ?
S1_7 Cu07 Cu09 138.75(19) . . ?
S1_7 Cu07 Cu02 138.46(15) . . ?
Cu09 Cu07 Cu02 62.77(8) . . ?
S1_7 Cu07 Cu16 58.44(15) . . ?
Cu09 Cu07 Cu16 155.97(11) . . ?
Cu02 Cu07 Cu16 93.32(10) . . ?
S1_7 Cu07 Cu17 57.36(13) . . ?
Cu09 Cu07 Cu17 94.38(11) . . ?
Cu02 Cu07 Cu17 156.90(13) . . ?
Cu16 Cu07 Cu17 109.30(10) . . ?
S1_7 Cu07 Cu01 152.88(17) . . ?
Cu09 Cu07 Cu01 60.91(9) . . ?
Cu02 Cu07 Cu01 61.48(8) . . ?
Cu16 Cu07 Cu01 111.36(12) . . ?
Cu17 Cu07 Cu01 111.91(10) . . ?
S1_7 Cu07 Cu04 98.73(16) . . ?
Cu09 Cu07 Cu04 119.20(11) . . ?
Cu02 Cu07 Cu04 89.11(10) . . ?
Cu16 Cu07 Cu04 58.82(10) . . ?
Cu17 Cu07 Cu04 106.31(11) . . ?
Cu01 Cu07 Cu04 58.30(8) . . ?
S1_7 Cu07 Cu05 98.81(14) . . ?
Cu09 Cu07 Cu05 87.97(9) . . ?
Cu02 Cu07 Cu05 119.82(10) . . ?
Cu16 Cu07 Cu05 107.57(12) . . ?
Cu17 Cu07 Cu05 58.53(10) . . ?
Cu01 Cu07 Cu05 58.35(7) . . ?
Cu04 Cu07 Cu05 59.65(8) . . ?
S1_4 Cu08 Cu10 146.36(16) . . ?
S1_4 Cu08 Cu06 144.86(14) . . ?
Cu10 Cu08 Cu06 60.06(10) . . ?
S1_4 Cu08 Cu14 54.68(13) . . ?
Cu10 Cu08 Cu14 155.51(15) . . ?
Cu06 Cu08 Cu14 95.55(11) . . ?
S1_4 Cu08 Cu01 142.85(14) . . ?
Cu10 Cu08 Cu01 60.64(8) . . ?
Cu06 Cu08 Cu01 59.33(8) . . ?
Cu14 Cu08 Cu01 110.63(10) . . ?
S1_4 Cu08 Cu21 55.90(13) . . ?
Cu10 Cu08 Cu21 97.07(12) . . ?
Cu06 Cu08 Cu21 157.12(12) . . ?
Cu14 Cu08 Cu21 107.33(13) . . ?
Cu01 Cu08 Cu21 110.97(10) . . ?
S1_4 Cu08 Cu13 90.55(14) . . ?
Cu10 Cu08 Cu13 90.71(10) . . ?
Cu06 Cu08 Cu13 116.92(11) . . ?
Cu14 Cu08 Cu13 103.63(10) . . ?
Cu01 Cu08 Cu13 57.63(8) . . ?
Cu21 Cu08 Cu13 58.69(9) . . ?
S1_4 Cu08 Cu03 91.07(13) . . ?
Cu10 Cu08 Cu03 117.31(11) . . ?
Cu06 Cu08 Cu03 87.02(10) . . ?
Cu14 Cu08 Cu03 58.78(8) . . ?
Cu01 Cu08 Cu03 56.67(7) . . ?
Cu21 Cu08 Cu03 105.00(11) . . ?
Cu13 Cu08 Cu03 56.81(8) . . ?
S1_17 Cu09 Cu07 134.10(16) . . ?
S1_17 Cu09 Cu02 139.22(17) . . ?
Cu07 Cu09 Cu02 59.09(8) . . ?
S1_17 Cu09 Cu11 98.79(14) . . ?
Cu07 Cu09 Cu11 92.04(10) . . ?
Cu02 Cu09 Cu11 120.85(14) . . ?
S1_17 Cu09 Cu01 155.22(15) . . ?
Cu07 Cu09 Cu01 63.74(9) . . ?
Cu02 Cu09 Cu01 61.32(9) . . ?
Cu11 Cu09 Cu01 59.59(9) . . ?
S1_17 Cu09 Cu23 57.50(14) . . ?
Cu07 Cu09 Cu23 165.42(14) . . ?
Cu02 Cu09 Cu23 106.47(12) . . ?
Cu11 Cu09 Cu23 94.53(11) . . ?
Cu01 Cu09 Cu23 108.89(12) . . ?
S1_17 Cu09 Cu19 55.06(15) . . ?
Cu07 Cu09 Cu19 93.50(11) . . ?
Cu02 Cu09 Cu19 151.75(12) . . ?
Cu11 Cu09 Cu19 61.96(10) . . ?
Cu01 Cu09 Cu19 115.16(12) . . ?
Cu23 Cu09 Cu19 101.08(12) . . ?
S1_17 Cu09 Cu06 115.24(15) . . ?
Cu07 Cu09 Cu06 109.50(11) . . ?
Cu02 Cu09 Cu06 61.23(9) . . ?
Cu11 Cu09 Cu06 88.40(10) . . ?
Cu01 Cu09 Cu06 56.79(8) . . ?
Cu23 Cu09 Cu06 57.79(10) . . ?
Cu19 Cu09 Cu06 143.42(11) . . ?
S1_5 Cu10 Cu08 143.7(2) . . ?
S1_5 Cu10 Cu06 144.9(2) . . ?
Cu08 Cu10 Cu06 60.84(9) . . ?
S1_5 Cu10 Cu20 55.72(19) . . ?
Cu08 Cu10 Cu20 156.33(15) . . ?
Cu06 Cu10 Cu20 95.69(13) . . ?
S1_5 Cu10 Cu24 57.2(2) . . ?
Cu08 Cu10 Cu24 93.85(14) . . ?
Cu06 Cu10 Cu24 154.69(15) . . ?
Cu20 Cu10 Cu24 109.56(13) . . ?
S1_5 Cu10 Cu01 143.49(15) . . ?
Cu08 Cu10 Cu01 62.47(8) . . ?
Cu06 Cu10 Cu01 60.18(7) . . ?
Cu20 Cu10 Cu01 110.31(13) . . ?
Cu24 Cu10 Cu01 110.22(12) . . ?
S1_5 Cu10 Cu12 90.48(15) . . ?
Cu08 Cu10 Cu12 91.68(10) . . ?
Cu06 Cu10 Cu12 118.09(9) . . ?
Cu20 Cu10 Cu12 103.29(11) . . ?
Cu24 Cu10 Cu12 58.67(9) . . ?
Cu01 Cu10 Cu12 57.94(7) . . ?
S1_5 Cu10 Cu11 90.68(15) . . ?
Cu08 Cu10 Cu11 119.83(10) . . ?
Cu06 Cu10 Cu11 89.91(10) . . ?
Cu20 Cu10 Cu11 58.69(9) . . ?
Cu24 Cu10 Cu11 104.42(11) . . ?
Cu01 Cu10 Cu11 57.39(8) . . ?
Cu12 Cu10 Cu11 55.39(9) . . ?
S1_15 Cu11 Cu05 134.62(16) . . ?
S1_15 Cu11 Cu12 140.60(17) . . ?
Cu05 Cu11 Cu12 58.53(10) . . ?
S1_15 Cu11 Cu01 155.11(16) . . ?
Cu05 Cu11 Cu01 62.68(8) . . ?
Cu12 Cu11 Cu01 60.41(9) . . ?
S1_15 Cu11 Cu09 98.07(16) . . ?
Cu05 Cu11 Cu09 90.43(10) . . ?
Cu12 Cu11 Cu09 120.52(11) . . ?
Cu01 Cu11 Cu09 60.27(9) . . ?
S1_15 Cu11 Cu20 57.99(13) . . ?
Cu05 Cu11 Cu20 165.22(16) . . ?
Cu12 Cu11 Cu20 107.03(13) . . ?
Cu01 Cu11 Cu20 108.73(10) . . ?
Cu09 Cu11 Cu20 95.31(11) . . ?
S1_15 Cu11 Cu19 55.00(14) . . ?
Cu05 Cu11 Cu19 92.65(12) . . ?
Cu12 Cu11 Cu19 150.31(12) . . ?
Cu01 Cu11 Cu19 115.23(11) . . ?
Cu09 Cu11 Cu19 61.37(10) . . ?
Cu20 Cu11 Cu19 102.06(14) . . ?
S1_15 Cu11 Cu10 114.70(14) . . ?
Cu05 Cu11 Cu10 109.79(12) . . ?
Cu12 Cu11 Cu10 61.92(9) . . ?
Cu01 Cu11 Cu10 57.58(8) . . ?
Cu09 Cu11 Cu10 89.83(10) . . ?
Cu20 Cu11 Cu10 56.75(9) . . ?
Cu19 Cu11 Cu10 144.00(13) . . ?
S1_14 Cu12 Cu05 135.76(17) . . ?
S1_14 Cu12 Cu11 139.0(2) . . ?
Cu05 Cu12 Cu11 58.15(10) . . ?
S1_14 Cu12 Cu01 156.15(19) . . ?
Cu05 Cu12 Cu01 62.37(8) . . ?
Cu11 Cu12 Cu01 59.95(9) . . ?
S1_14 Cu12 Cu13 100.1(2) . . ?
Cu05 Cu12 Cu13 91.16(11) . . ?
Cu11 Cu12 Cu13 119.68(12) . . ?
Cu01 Cu12 Cu13 59.81(9) . . ?
S1_14 Cu12 Cu24 55.88(15) . . ?
Cu05 Cu12 Cu24 166.83(15) . . ?
Cu11 Cu12 Cu24 109.37(13) . . ?
Cu01 Cu12 Cu24 108.83(10) . . ?
Cu13 Cu12 Cu24 92.25(13) . . ?
S1_14 Cu12 Cu25 55.07(18) . . ?
Cu05 Cu12 Cu25 95.56(12) . . ?
Cu11 Cu12 Cu25 152.92(13) . . ?
Cu01 Cu12 Cu25 116.30(12) . . ?
Cu13 Cu12 Cu25 62.19(11) . . ?
Cu24 Cu12 Cu25 97.28(14) . . ?
S1_14 Cu12 Cu10 112.93(16) . . ?
Cu05 Cu12 Cu10 110.11(12) . . ?
Cu11 Cu12 Cu10 62.69(9) . . ?
Cu01 Cu12 Cu10 57.71(7) . . ?
Cu13 Cu12 Cu10 87.88(9) . . ?
Cu24 Cu12 Cu10 57.35(10) . . ?
Cu25 Cu12 Cu10 141.15(13) . . ?
S1_18 Cu13 Cu04 133.89(19) . . ?
S1_18 Cu13 Cu01 157.65(19) . . ?
Cu04 Cu13 Cu01 62.09(10) . . ?
S1_18 Cu13 Cu12 100.58(18) . . ?
Cu04 Cu13 Cu12 90.74(12) . . ?
Cu01 Cu13 Cu12 59.96(10) . . ?
S1_18 Cu13 Cu03 139.78(19) . . ?
Cu04 Cu13 Cu03 57.57(9) . . ?
Cu01 Cu13 Cu03 59.10(9) . . ?
Cu12 Cu13 Cu03 118.93(14) . . ?
S1_18 Cu13 Cu21 55.38(17) . . ?
Cu04 Cu13 Cu21 167.14(12) . . ?
Cu01 Cu13 Cu21 112.35(12) . . ?
Cu12 Cu13 Cu21 96.09(11) . . ?
Cu03 Cu13 Cu21 109.57(10) . . ?
S1_18 Cu13 Cu08 113.97(18) . . ?
Cu04 Cu13 Cu08 110.59(12) . . ?
Cu01 Cu13 Cu08 59.13(8) . . ?
Cu12 Cu13 Cu08 89.73(10) . . ?
Cu03 Cu13 Cu08 62.40(8) . . ?
Cu21 Cu13 Cu08 58.73(9) . . ?
S1_18 Cu13 Cu25 54.98(16) . . ?
Cu04 Cu13 Cu25 95.31(11) . . ?
Cu01 Cu13 Cu25 115.21(12) . . ?
Cu12 Cu13 Cu25 60.84(10) . . ?
Cu03 Cu13 Cu25 152.46(13) . . ?
Cu21 Cu13 Cu25 97.53(12) . . ?
Cu08 Cu13 Cu25 141.34(12) . . ?
S1_4 Cu14 S1_20 139.56(19) . . ?
S1_4 Cu14 S1_9 125.17(18) . . ?
S1_20 Cu14 S1_9 94.29(18) . . ?
S1_4 Cu14 Cu08 55.33(13) . . ?
S1_20 Cu14 Cu08 117.68(18) . . ?
S1_9 Cu14 Cu08 117.23(13) . . ?
S1_4 Cu14 Cu03 95.14(13) . . ?
S1_20 Cu14 Cu03 118.24(19) . . ?
S1_9 Cu14 Cu03 53.12(10) . . ?
Cu08 Cu14 Cu03 64.13(8) . . ?
S1_6 Cu15 S1_8 138.1(3) . . ?
S1_6 Cu15 S1_9 125.9(3) . . ?
S1_8 Cu15 S1_9 91.19(18) . . ?
S1_6 Cu15 Cu02 130.2(2) . . ?
S1_8 Cu15 Cu02 53.32(12) . . ?
S1_9 Cu15 Cu02 93.65(13) . . ?
S1_6 Cu15 Cu03 123.3(2) . . ?
S1_8 Cu15 Cu03 93.86(13) . . ?
S1_9 Cu15 Cu03 51.78(11) . . ?
Cu02 Cu15 Cu03 56.26(9) . . ?
S1_6 Cu15 Cu16 50.96(17) . . ?
S1_8 Cu15 Cu16 128.83(17) . . ?
S1_9 Cu15 Cu16 121.90(17) . . ?
Cu02 Cu15 Cu16 84.17(9) . . ?
Cu03 Cu15 Cu16 81.56(10) . . ?
S1_6 Cu16 S1_10 127.5(3) . . ?
S1_6 Cu16 S1_7 129.4(3) . . ?
S1_10 Cu16 S1_7 90.34(19) . . ?
S1_6 Cu16 Cu04 129.5(3) . . ?
S1_10 Cu16 Cu04 54.89(13) . . ?
S1_7 Cu16 Cu04 98.62(14) . . ?
S1_6 Cu16 Cu07 130.2(2) . . ?
S1_10 Cu16 Cu07 99.43(13) . . ?
S1_7 Cu16 Cu07 54.61(11) . . ?
Cu04 Cu16 Cu07 62.33(9) . . ?
S1_6 Cu16 Cu15 48.88(16) . . ?
S1_10 Cu16 Cu15 133.56(19) . . ?
S1_7 Cu16 Cu15 128.98(17) . . ?
Cu04 Cu16 Cu15 91.13(11) . . ?
Cu07 Cu16 Cu15 88.36(10) . . ?
S1_12 Cu17 S1_7 126.9(3) . . ?
S1_12 Cu17 S1_16 128.6(2) . . ?
S1_7 Cu17 S1_16 93.36(19) . . ?
S1_12 Cu17 Cu05 129.6(2) . . ?
S1_7 Cu17 Cu05 99.82(16) . . ?
S1_16 Cu17 Cu05 54.62(13) . . ?
S1_12 Cu17 Cu07 127.8(2) . . ?
S1_7 Cu17 Cu07 54.73(11) . . ?
S1_16 Cu17 Cu07 100.41(16) . . ?
Cu05 Cu17 Cu07 62.40(9) . . ?
S1_12 Cu17 Cu19 49.56(18) . . ?
S1_7 Cu17 Cu19 129.81(17) . . ?
S1_16 Cu17 Cu19 128.74(16) . . ?
Cu05 Cu17 Cu19 87.69(11) . . ?
Cu07 Cu17 Cu19 87.84(11) . . ?
S1_19 Cu18 S1_16 133.6(3) . . ?
S1_19 Cu18 S1_10 121.0(3) . . ?
S1_16 Cu18 S1_10 92.65(19) . . ?
S1_19 Cu18 Cu05 135.6(3) . . ?
S1_16 Cu18 Cu05 54.83(12) . . ?
S1_10 Cu18 Cu05 98.48(16) . . ?
S1_19 Cu18 Cu04 124.9(3) . . ?
S1_16 Cu18 Cu04 100.22(16) . . ?
S1_10 Cu18 Cu04 53.90(11) . . ?
Cu05 Cu18 Cu04 62.01(8) . . ?
S1_19 Cu18 Cu25 50.56(19) . . ?
S1_16 Cu18 Cu25 128.91(16) . . ?
S1_10 Cu18 Cu25 131.06(17) . . ?
Cu05 Cu18 Cu25 89.02(11) . . ?
Cu04 Cu18 Cu25 89.85(11) . . ?
S1_12 Cu19 S1_17 131.8(3) . . ?
S1_12 Cu19 S1_15 134.7(3) . . ?
S1_17 Cu19 S1_15 87.94(17) . . ?
S1_12 Cu19 Cu09 127.0(2) . . ?
S1_17 Cu19 Cu09 52.74(14) . . ?
S1_15 Cu19 Cu09 92.48(15) . . ?
S1_12 Cu19 Cu11 128.5(2) . . ?
S1_17 Cu19 Cu11 93.16(16) . . ?
S1_15 Cu19 Cu11 52.11(15) . . ?
Cu09 Cu19 Cu11 56.67(9) . . ?
S1_12 Cu19 Cu17 50.75(19) . . ?
S1_17 Cu19 Cu17 127.15(15) . . ?
S1_15 Cu19 Cu17 127.2(2) . . ?
Cu09 Cu19 Cu17 84.07(11) . . ?
Cu11 Cu19 Cu17 84.24(13) . . ?
S1_11 Cu20 S1_5 134.7(3) . . ?
S1_11 Cu20 S1_15 99.8(3) . . ?
S1_5 Cu20 S1_15 123.7(2) . . ?
S1_11 Cu20 Cu10 117.7(2) . . ?
S1_5 Cu20 Cu10 54.83(14) . . ?
S1_15 Cu20 Cu10 117.87(15) . . ?
S1_11 Cu20 Cu11 124.6(2) . . ?
S1_5 Cu20 Cu11 94.08(17) . . ?
S1_15 Cu20 Cu11 53.36(13) . . ?
Cu10 Cu20 Cu11 64.56(9) . . ?
S1_11 Cu20 Cu23 44.49(19) . . ?
S1_5 Cu20 Cu23 134.73(16) . . ?
S1_15 Cu20 Cu23 91.17(17) . . ?
Cu10 Cu20 Cu23 84.85(11) . . ?
Cu11 Cu20 Cu23 84.47(11) . . ?
S1_13 Cu21 S1_18 115.8(2) . . ?
S1_13 Cu21 S1_4 121.6(2) . . ?
S1_18 Cu21 S1_4 121.5(2) . . ?
S1_13 Cu21 Cu13 132.0(2) . . ?
S1_18 Cu21 Cu13 54.24(17) . . ?
S1_4 Cu21 Cu13 92.03(14) . . ?
S1_13 Cu21 Cu08 108.3(2) . . ?
S1_18 Cu21 Cu08 116.68(19) . . ?
S1_4 Cu21 Cu08 54.05(14) . . ?
Cu13 Cu21 Cu08 62.59(10) . . ?
S1_13 Cu21 Cu24 48.48(18) . . ?
S1_18 Cu21 Cu24 94.67(18) . . ?
S1_4 Cu21 Cu24 131.49(19) . . ?
Cu13 Cu21 Cu24 83.89(12) . . ?
Cu08 Cu21 Cu24 82.22(13) . . ?
S1_20 Cu22 S1_3 134.7(2) . . ?
S1_20 Cu22 S1_8 94.5(2) . . ?
S1_3 Cu22 S1_8 130.4(2) . . ?
S1_20 Cu22 Cu06 115.3(2) . . ?
S1_3 Cu22 Cu06 56.52(13) . . ?
S1_8 Cu22 Cu06 115.18(14) . . ?
S1_20 Cu22 Cu02 117.48(19) . . ?
S1_3 Cu22 Cu02 98.01(15) . . ?
S1_8 Cu22 Cu02 53.05(12) . . ?
Cu06 Cu22 Cu02 62.14(8) . . ?
S1_11 Cu23 S1_3 126.7(2) . . ?
S1_11 Cu23 S1_17 101.9(3) . . ?
S1_3 Cu23 S1_17 129.37(19) . . ?
S1_11 Cu23 Cu06 115.9(3) . . ?
S1_3 Cu23 Cu06 55.83(15) . . ?
S1_17 Cu23 Cu06 118.17(15) . . ?
S1_11 Cu23 Cu09 125.4(2) . . ?
S1_3 Cu23 Cu09 99.17(16) . . ?
S1_17 Cu23 Cu09 54.15(13) . . ?
Cu06 Cu23 Cu09 64.07(10) . . ?
S1_11 Cu23 Cu27 51.2(2) . . ?
S1_3 Cu23 Cu27 165.5(2) . . ?
S1_17 Cu23 Cu27 50.74(13) . . ?
Cu06 Cu23 Cu27 138.60(15) . . ?
Cu09 Cu23 Cu27 91.18(13) . . ?
S1_11 Cu23 Cu20 43.9(2) . . ?
S1_3 Cu23 Cu20 129.46(19) . . ?
S1_17 Cu23 Cu20 94.04(16) . . ?
Cu06 Cu23 Cu20 83.29(12) . . ?
Cu09 Cu23 Cu20 85.69(11) . . ?
Cu27 Cu23 Cu20 61.07(11) . . ?
S1_13 Cu24 S1_14 115.2(3) . . ?
S1_13 Cu24 S1_5 122.7(2) . . ?
S1_14 Cu24 S1_5 119.4(2) . . ?
S1_13 Cu24 Cu10 111.96(17) . . ?
S1_14 Cu24 Cu10 117.76(19) . . ?
S1_5 Cu24 Cu10 54.08(14) . . ?
S1_13 Cu24 Cu12 135.2(2) . . ?
S1_14 Cu24 Cu12 54.10(16) . . ?
S1_5 Cu24 Cu12 92.11(17) . . ?
Cu10 Cu24 Cu12 63.98(10) . . ?
S1_13 Cu24 Cu21 48.02(16) . . ?
S1_14 Cu24 Cu21 96.0(2) . . ?
S1_5 Cu24 Cu21 135.48(17) . . ?
Cu10 Cu24 Cu21 86.86(11) . . ?
Cu12 Cu24 Cu21 87.72(12) . . ?
S1_19 Cu25 S1_14 141.5(3) . . ?
S1_19 Cu25 S1_18 121.9(4) . . ?
S1_14 Cu25 S1_18 93.6(2) . . ?
S1_19 Cu25 Cu12 128.5(3) . . ?
S1_14 Cu25 Cu12 52.64(16) . . ?
S1_18 Cu25 Cu12 95.48(18) . . ?
S1_19 Cu25 Cu13 118.3(3) . . ?
S1_14 Cu25 Cu13 94.32(15) . . ?
S1_18 Cu25 Cu13 52.22(16) . . ?
Cu12 Cu25 Cu13 56.97(9) . . ?
S1_19 Cu25 Cu18 48.5(2) . . ?
S1_14 Cu25 Cu18 125.6(2) . . ?
S1_18 Cu25 Cu18 123.0(2) . . ?
Cu12 Cu25 Cu18 82.44(12) . . ?
Cu13 Cu25 Cu18 82.03(11) . . ?
P1_166 Cu26 S1_9 136.2(2) . . ?
P1_166 Cu26 S1_20 119.3(2) . . ?
S1_9 Cu26 S1_20 94.92(19) . . ?
P1_166 Cu26 S1_8 119.8(3) . . ?
S1_9 Cu26 S1_8 86.26(17) . . ?
S1_20 Cu26 S1_8 86.60(19) . . ?
P1_2 Cu27 S1_11 115.1(3) . . ?
P1_2 Cu27 S1_17 129.5(3) . . ?
S1_11 Cu27 S1_17 95.7(2) . . ?
P1_2 Cu27 S1_15 127.3(2) . . ?
S1_11 Cu27 S1_15 93.4(3) . . ?
S1_17 Cu27 S1_15 86.48(18) . . ?
P1_2 Cu27 Cu23 139.4(3) . . ?
S1_11 Cu27 Cu23 45.02(18) . . ?
S1_17 Cu27 Cu23 50.76(14) . . ?
S1_15 Cu27 Cu23 92.33(15) . . ?
P1_1 Cu28 S1_10 118.8(3) . . ?
P1_1 Cu28 S1_7 134.4(3) . . ?
S1_10 Cu28 S1_7 89.07(19) . . ?
P1_1 Cu28 S1_16 121.1(2) . . ?
S1_10 Cu28 S1_16 92.04(18) . . ?
S1_7 Cu28 S1_16 90.38(18) . . ?
C6_166 C1_166 C2_166 118.9(14) . . ?
C6_166 C1_166 P1_166 123.4(13) . . ?
C2_166 C1_166 P1_166 117.3(12) . . ?
C3_166 C2_166 C1_166 116.2(16) . . ?
C2_166 C3_166 C4_166 125.1(18) . . ?
C5_166 C4_166 C3_166 118.5(17) . . ?
C4_166 C5_166 C6_166 117.1(16) . . ?
C1_166 C6_166 C5_166 123.9(16) . . ?
C8_166 C7_166 C12_166 120.0 . . ?
C8_166 C7_166 P1_166 123.2(11) . . ?
C12_166 C7_166 P1_166 116.8(11) . . ?
C9_166 C8_166 C7_166 120.0 . . ?
C8_166 C9_166 C10_166 120.0 . . ?
C9_166 C10_166 C11_166 120.0 . . ?
C10_166 C11_166 C12_166 120.0 . . ?
C11_166 C12_166 C7_166 120.0 . . ?
C14_166 C13_166 C18_166 120.0 . . ?
C14_166 C13_166 P1_166 116.9(8) . . ?
C18_166 C13_166 P1_166 123.1(8) . . ?
C13_166 C14_166 C15_166 120.0 . . ?
C14_166 C15_166 C16_166 120.0 . . ?
C17_166 C16_166 C15_166 120.0 . . ?
C18_166 C17_166 C16_166 120.0 . . ?
C17_166 C18_166 C13_166 120.0 . . ?
C13_166 P1_166 C7_166 105.6(8) . . ?
C13_166 P1_166 C1_166 103.0(8) . . ?
C7_166 P1_166 C1_166 105.0(7) . . ?
C13_166 P1_166 Cu26 120.0(5) . . ?
C7_166 P1_166 Cu26 111.9(6) . . ?
C1_166 P1_166 Cu26 110.1(6) . . ?
C6_1 C1_1 C2_1 119.4(17) . . ?
C6_1 C1_1 P1_1 121.5(17) . . ?
C2_1 C1_1 P1_1 119.0(15) . . ?
C3_1 C2_1 C1_1 119.0(18) . . ?
C4_1 C3_1 C2_1 121(2) . . ?
C5_1 C4_1 C3_1 120(2) . . ?
C4_1 C5_1 C6_1 118(2) . . ?
C1_1 C6_1 C5_1 121.4(19) . . ?
C8_1 C7_1 C12_1 121.0(15) . . ?
C8_1 C7_1 P1_1 121.8(14) . . ?
C12_1 C7_1 P1_1 116.9(14) . . ?
C9_1 C8_1 C7_1 119.4(17) . . ?
C8_1 C9_1 C10_1 118.3(18) . . ?
C11_1 C10_1 C9_1 120.9(19) . . ?
C10_1 C11_1 C12_1 120.5(19) . . ?
C7_1 C12_1 C11_1 117.9(17) . . ?
C18_1 C13_1 C14_1 118.7(14) . . ?
C18_1 C13_1 P1_1 125.5(15) . . ?
C14_1 C13_1 P1_1 115.7(14) . . ?
C13_1 C14_1 C15_1 118.9(17) . . ?
C16_1 C15_1 C14_1 120.3(18) . . ?
C17_1 C16_1 C15_1 119.9(18) . . ?
C16_1 C17_1 C18_1 118.6(18) . . ?
C17_1 C18_1 C13_1 121.1(17) . . ?
C13_1 P1_1 C7_1 105.8(10) . . ?
C13_1 P1_1 C1_1 104.5(10) . . ?
C7_1 P1_1 C1_1 102.1(11) . . ?
C13_1 P1_1 Cu28 113.7(7) . . ?
C7_1 P1_1 Cu28 117.5(8) . . ?
C1_1 P1_1 Cu28 111.9(8) . . ?
C2_2 C1_2 C6_2 120.0 . . ?
C2_2 C1_2 P1_2 123.1(10) . . ?
C6_2 C1_2 P1_2 116.8(10) . . ?
C1_2 C2_2 C3_2 120.0 . . ?
C2_2 C3_2 C4_2 120.0 . . ?
C5_2 C4_2 C3_2 120.0 . . ?
C6_2 C5_2 C4_2 120.0 . . ?
C5_2 C6_2 C1_2 120.0 . . ?
C8_2 C7_2 C12_2 120.0 . . ?
C8_2 C7_2 P1_2 118.8(9) . . ?
C12_2 C7_2 P1_2 121.2(9) . . ?
C7_2 C8_2 C9_2 120.0 . . ?
C10_2 C9_2 C8_2 120.0 . . ?
C11_2 C10_2 C9_2 120.0 . . ?
C10_2 C11_2 C12_2 120.0 . . ?
C11_2 C12_2 C7_2 120.0 . . ?
C14_2 C13_2 C18_2 120.0 . . ?
C14_2 C13_2 P1_2 117.7(10) . . ?
C18_2 C13_2 P1_2 122.3(10) . . ?
C15_2 C14_2 C13_2 120.0 . . ?
C14_2 C15_2 C16_2 120.0 . . ?
C17_2 C16_2 C15_2 120.0 . . ?
C16_2 C17_2 C18_2 120.0 . . ?
C17_2 C18_2 C13_2 120.0 . . ?
C13_2 P1_2 C1_2 106.0(8) . . ?
C13_2 P1_2 C7_2 104.3(8) . . ?
C1_2 P1_2 C7_2 103.5(7) . . ?
C13_2 P1_2 Cu27 114.9(6) . . ?
C1_2 P1_2 Cu27 112.6(6) . . ?
C7_2 P1_2 Cu27 114.4(7) . . ?
C1_3 S1_3 Cu22 113.9(8) . . ?
C1_3 S1_3 Cu23 106.8(7) . . ?
Cu22 S1_3 Cu23 129.43(19) . . ?
C1_3 S1_3 Cu06 108.4(6) . . ?
Cu22 S1_3 Cu06 69.77(18) . . ?
Cu23 S1_3 Cu06 69.79(16) . . ?
C6_3 C1_3 C2_3 110.5(15) . . ?
C6_3 C1_3 S1_3 116.7(11) . . ?
C2_3 C1_3 S1_3 110.5(10) . . ?
C1_3 C2_3 C3_3 109.1(13) . . ?
C4_3 C3_3 C2_3 113.0(15) . . ?
C5_3 C4_3 C3_3 109.6(16) . . ?
C4_3 C5_3 C6_3 112.9(15) . . ?
C1_3 C6_3 C5_3 111.3(14) . . ?
C1_4 S1_4 Cu14 104.8(2) . . ?
C1_4 S1_4 Cu08 114.2(2) . . ?
Cu14 S1_4 Cu08 69.99(16) . . ?
C1_4 S1_4 Cu21 111.4(2) . . ?
Cu14 S1_4 Cu21 134.1(2) . . ?
Cu08 S1_4 Cu21 70.06(15) . . ?
C2_4 C1_4 C6_4 112.4 . . ?
C2_4 C1_4 S1_4 108.9 . . ?
C6_4 C1_4 S1_4 108.1 . . ?
C1_4 C2_4 C3_4 111.5 . . ?
C2_4 C3_4 C4_4 111.6 . . ?
C3_4 C4_4 C5_4 110.5 . . ?
C4_4 C5_4 C6_4 108.5 . . ?
C1_4 C6_4 C5_4 109.8 . . ?
C1_5 S1_5 Cu10 112.3(6) . . ?
C1_5 S1_5 Cu20 111.0(8) . . ?
Cu10 S1_5 Cu20 69.46(17) . . ?
C1_5 S1_5 Cu24 104.7(9) . . ?
Cu10 S1_5 Cu24 68.74(17) . . ?
Cu20 S1_5 Cu24 132.6(2) . . ?
C2_5 C1_5 C6_5 112.3(16) . . ?
C2_5 C1_5 S1_5 114.8(11) . . ?
C6_5 C1_5 S1_5 110.7(12) . . ?
C1_5 C2_5 C3_5 108.0(14) . . ?
C4_5 C3_5 C2_5 111.1(16) . . ?
C5_5 C4_5 C3_5 109.4(17) . . ?
C4_5 C5_5 C6_5 112.7(15) . . ?
C1_5 C6_5 C5_5 111.9(15) . . ?
C1_6 S1_6 Cu15 123.2(8) . . ?
C1_6 S1_6 Cu16 114.7(8) . . ?
Cu15 S1_6 Cu16 80.16(19) . . ?
C2_6 C1_6 C6_6 108.2(16) . . ?
C2_6 C1_6 S1_6 104.5(13) . . ?
C6_6 C1_6 S1_6 107.9(14) . . ?
C1_6 C2_6 C3_6 102.9(15) . . ?
C4_6 C3_6 C2_6 111.6(18) . . ?
C5_6 C4_6 C3_6 111.8(17) . . ?
C4_6 C5_6 C6_6 109.0(17) . . ?
C1_6 C6_6 C5_6 105.2(15) . . ?
C1_7 S1_7 Cu07 117.8(5) . . ?
C1_7 S1_7 Cu17 114.6(7) . . ?
Cu07 S1_7 Cu17 67.90(13) . . ?
C1_7 S1_7 Cu16 112.5(7) . . ?
Cu07 S1_7 Cu16 66.95(14) . . ?
Cu17 S1_7 Cu16 125.5(2) . . ?
C1_7 S1_7 Cu28 128.0(5) . . ?
Cu07 S1_7 Cu28 114.1(2) . . ?
Cu17 S1_7 Cu28 85.71(18) . . ?
Cu16 S1_7 Cu28 86.2(2) . . ?
C6_7 C1_7 C2_7 114.3(15) . . ?
C6_7 C1_7 S1_7 110.5(11) . . ?
C2_7 C1_7 S1_7 109.9(10) . . ?
C1_7 C2_7 C3_7 108.4(13) . . ?
C4_7 C3_7 C2_7 111.3(15) . . ?
C5_7 C4_7 C3_7 109.9(16) . . ?
C4_7 C5_7 C6_7 108.1(14) . . ?
C1_7 C6_7 C5_7 111.1(13) . . ?
C1_8 S1_8 Cu02 106.9(7) . . ?
C1_8 S1_8 Cu15 111.3(7) . . ?
Cu02 S1_8 Cu15 71.40(15) . . ?
C1_8 S1_8 Cu22 117.1(6) . . ?
Cu02 S1_8 Cu22 70.17(13) . . ?
Cu15 S1_8 Cu22 124.6(2) . . ?
C1_8 S1_8 Cu26 135.1(7) . . ?
Cu02 S1_8 Cu26 117.6(2) . . ?
Cu15 S1_8 Cu26 79.40(18) . . ?
Cu22 S1_8 Cu26 84.66(18) . . ?
C2_8 C1_8 C6_8 116.2(15) . . ?
C2_8 C1_8 S1_8 112.5(12) . . ?
C6_8 C1_8 S1_8 112.1(12) . . ?
C1_8 C2_8 C3_8 111.7(14) . . ?
C4_8 C3_8 C2_8 113.5(16) . . ?
C5_8 C4_8 C3_8 115.3(16) . . ?
C4_8 C5_8 C6_8 115.9(16) . . ?
C1_8 C6_8 C5_8 113.4(14) . . ?
C1_9 S1_9 Cu03 112.2(5) . . ?
C1_9 S1_9 Cu26 123.3(5) . . ?
Cu03 S1_9 Cu26 124.4(2) . . ?
C1_9 S1_9 Cu15 114.5(5) . . ?
Cu03 S1_9 Cu15 74.24(15) . . ?
Cu26 S1_9 Cu15 85.1(2) . . ?
C1_9 S1_9 Cu14 117.6(5) . . ?
Cu03 S1_9 Cu14 68.35(12) . . ?
Cu26 S1_9 Cu14 83.31(16) . . ?
Cu15 S1_9 Cu14 123.95(19) . . ?
C2_9 C1_9 C6_9 113.4(12) . . ?
C2_9 C1_9 S1_9 110.3(9) . . ?
C6_9 C1_9 S1_9 109.3(10) . . ?
C1_9 C2_9 C3_9 109.1(11) . . ?
C4_9 C3_9 C2_9 113.5(13) . . ?
C5_9 C4_9 C3_9 110.0(13) . . ?
C4_9 C5_9 C6_9 112.6(13) . . ?
C1_9 C6_9 C5_9 109.1(12) . . ?
C1_10 S1_10 Cu04 117.0(5) . . ?
C1_10 S1_10 Cu16 111.5(6) . . ?
Cu04 S1_10 Cu16 68.35(15) . . ?
C1_10 S1_10 Cu28 127.7(5) . . ?
Cu04 S1_10 Cu28 115.3(2) . . ?
Cu16 S1_10 Cu28 89.3(2) . . ?
C1_10 S1_10 Cu18 114.3(7) . . ?
Cu04 S1_10 Cu18 66.81(13) . . ?
Cu16 S1_10 Cu18 126.30(19) . . ?
Cu28 S1_10 Cu18 84.39(17) . . ?
C6_10 C1_10 C2_10 111.2(13) . . ?
C6_10 C1_10 S1_10 110.8(11) . . ?
C2_10 C1_10 S1_10 110.1(10) . . ?
C1_10 C2_10 C3_10 108.4(12) . . ?
C4_10 C3_10 C2_10 111.6(15) . . ?
C5_10 C4_10 C3_10 111.9(14) . . ?
C4_10 C5_10 C6_10 112.9(13) . . ?
C1_10 C6_10 C5_10 110.6(13) . . ?
C1_11 S1_11 Cu20 120.0(8) . . ?
C1_11 S1_11 Cu23 121.7(7) . . ?
Cu20 S1_11 Cu23 91.6(3) . . ?
C1_11 S1_11 Cu27 139.5(9) . . ?
Cu20 S1_11 Cu27 86.8(3) . . ?
Cu23 S1_11 Cu27 83.8(2) . . ?
C6_11 C1_11 C2_11 112.1(16) . . ?
C6_11 C1_11 S1_11 108.8(13) . . ?
C2_11 C1_11 S1_11 109.1(12) . . ?
C1_11 C2_11 C3_11 108.7(14) . . ?
C4_11 C3_11 C2_11 112.1(16) . . ?
C5_11 C4_11 C3_11 112.4(17) . . ?
C4_11 C5_11 C6_11 111.2(16) . . ?
C1_11 C6_11 C5_11 110.5(15) . . ?
C1_12 S1_12 Cu19 121.7(8) . . ?
C1_12 S1_12 Cu17 115.4(8) . . ?
Cu19 S1_12 Cu17 79.7(2) . . ?
C6_12 C1_12 C2_12 108.3(16) . . ?
C6_12 C1_12 S1_12 106.2(13) . . ?
C2_12 C1_12 S1_12 111.4(13) . . ?
C1_12 C2_12 C3_12 105.9(14) . . ?
C4_12 C3_12 C2_12 111.2(17) . . ?
C5_12 C4_12 C3_12 111.5(17) . . ?
C4_12 C5_12 C6_12 110.4(17) . . ?
C1_12 C6_12 C5_12 107.2(14) . . ?
C1_13 S1_13 Cu21 107.7(7) . . ?
C1_13 S1_13 Cu24 103.7(7) . . ?
Cu21 S1_13 Cu24 83.5(2) . . ?
C6_13 C1_13 C2_13 111.5(16) . . ?
C6_13 C1_13 S1_13 108.3(13) . . ?
C2_13 C1_13 S1_13 106.8(12) . . ?
C1_13 C2_13 C3_13 109.7(15) . . ?
C4_13 C3_13 C2_13 110.1(16) . . ?
C5_13 C4_13 C3_13 108.8(17) . . ?
C4_13 C5_13 C6_13 107.4(16) . . ?
C1_13 C6_13 C5_13 107.3(15) . . ?
C1_14 S1_14 Cu12 105.6(8) . . ?
C1_14 S1_14 Cu24 112.6(6) . . ?
Cu12 S1_14 Cu24 70.02(17) . . ?
C1_14 S1_14 Cu25 122.6(6) . . ?
Cu12 S1_14 Cu25 72.28(18) . . ?
Cu24 S1_14 Cu25 119.1(2) . . ?
C6_14 C1_14 C2_14 112.8(15) . . ?
C6_14 C1_14 S1_14 111.6(12) . . ?
C2_14 C1_14 S1_14 106.6(12) . . ?
C1_14 C2_14 C3_14 112.1(14) . . ?
C4_14 C3_14 C2_14 109.1(16) . . ?
C5_14 C4_14 C3_14 107.6(16) . . ?
C4_14 C5_14 C6_14 112.1(16) . . ?
C1_14 C6_14 C5_14 112.0(14) . . ?
C1_15 S1_15 Cu11 107.7(7) . . ?
C1_15 S1_15 Cu19 115.9(6) . . ?
Cu11 S1_15 Cu19 72.89(15) . . ?
C1_15 S1_15 Cu27 131.7(7) . . ?
Cu11 S1_15 Cu27 120.24(19) . . ?
Cu19 S1_15 Cu27 85.5(2) . . ?
C1_15 S1_15 Cu20 114.4(6) . . ?
Cu11 S1_15 Cu20 68.65(16) . . ?
Cu19 S1_15 Cu20 123.38(18) . . ?
Cu27 S1_15 Cu20 79.93(18) . . ?
C6_15 C1_15 C2_15 113.2(14) . . ?
C6_15 C1_15 S1_15 114.2(11) . . ?
C2_15 C1_15 S1_15 106.0(11) . . ?
C1_15 C2_15 C3_15 110.3(13) . . ?
C4_15 C3_15 C2_15 110.0(14) . . ?
C5_15 C4_15 C3_15 107.6(15) . . ?
C4_15 C5_15 C6_15 109.4(15) . . ?
C1_15 C6_15 C5_15 110.1(13) . . ?
C1_16 S1_16 Cu05 116.4(5) . . ?
C1_16 S1_16 Cu18 118.9(9) . . ?
Cu05 S1_16 Cu18 67.99(15) . . ?
C1_16 S1_16 Cu17 108.8(8) . . ?
Cu05 S1_16 Cu17 67.44(15) . . ?
Cu18 S1_16 Cu17 125.11(17) . . ?
C1_16 S1_16 Cu28 130.4(5) . . ?
Cu05 S1_16 Cu28 112.98(16) . . ?
Cu18 S1_16 Cu28 84.22(18) . . ?
Cu17 S1_16 Cu28 85.1(2) . . ?
C6_16 C1_16 C2_16 115.4(15) . . ?
C6_16 C1_16 S1_16 116.4(11) . . ?
C2_16 C1_16 S1_16 112.5(10) . . ?
C1_16 C2_16 C3_16 111.2(12) . . ?
C4_16 C3_16 C2_16 114.2(15) . . ?
C3_16 C4_16 C5_16 111.9(16) . . ?
C4_16 C5_16 C6_16 111.6(15) . . ?
C1_16 C6_16 C5_16 108.5(14) . . ?
C1_17 S1_17 Cu09 112.7(7) . . ?
C1_17 S1_17 Cu19 115.5(6) . . ?
Cu09 S1_17 Cu19 72.20(17) . . ?
C1_17 S1_17 Cu27 127.5(7) . . ?
Cu09 S1_17 Cu27 119.6(2) . . ?
Cu19 S1_17 Cu27 85.97(19) . . ?
C1_17 S1_17 Cu23 118.4(6) . . ?
Cu09 S1_17 Cu23 68.35(16) . . ?
Cu19 S1_17 Cu23 121.8(2) . . ?
Cu27 S1_17 Cu23 78.50(18) . . ?
C6_17 C1_17 C2_17 112.0(15) . . ?
C6_17 C1_17 S1_17 109.5(11) . . ?
C2_17 C1_17 S1_17 109.9(12) . . ?
C1_17 C2_17 C3_17 110.9(14) . . ?
C4_17 C3_17 C2_17 111.8(15) . . ?
C5_17 C4_17 C3_17 111.2(16) . . ?
C4_17 C5_17 C6_17 113.3(16) . . ?
C1_17 C6_17 C5_17 110.6(14) . . ?
C1_18 S1_18 Cu13 103.6(7) . . ?
C1_18 S1_18 Cu21 127.6(7) . . ?
Cu13 S1_18 Cu21 70.37(19) . . ?
C1_18 S1_18 Cu25 105.1(7) . . ?
Cu13 S1_18 Cu25 72.8(2) . . ?
Cu21 S1_18 Cu25 120.7(3) . . ?
C6_18 C1_18 C2_18 113.8(15) . . ?
C6_18 C1_18 S1_18 109.2(14) . . ?
C2_18 C1_18 S1_18 114.0(14) . . ?
C1_18 C2_18 C3_18 107.4(15) . . ?
C4_18 C3_18 C2_18 113.1(18) . . ?
C5_18 C4_18 C3_18 109.4(18) . . ?
C4_18 C5_18 C6_18 112.8(18) . . ?
C1_18 C6_18 C5_18 109.6(16) . . ?
C1_19 S1_19 Cu18 111.1(9) . . ?
C1_19 S1_19 Cu25 113.3(9) . . ?
Cu18 S1_19 Cu25 80.9(2) . . ?
C6_19 C1_19 C2_19 107.2(17) . . ?
C6_19 C1_19 S1_19 107.1(14) . . ?
C2_19 C1_19 S1_19 109.8(14) . . ?
C1_19 C2_19 C3_19 112.7(16) . . ?
C4_19 C3_19 C2_19 112.1(17) . . ?
C5_19 C4_19 C3_19 115.0(18) . . ?
C4_19 C5_19 C6_19 112.5(18) . . ?
C1_19 C6_19 C5_19 105.8(15) . . ?
C1_20 S1_20 Cu22 121.3(6) . . ?
C1_20 S1_20 Cu14 118.1(6) . . ?
Cu22 S1_20 Cu14 95.7(2) . . ?
C1_20 S1_20 Cu26 131.6(6) . . ?
Cu22 S1_20 Cu26 94.2(2) . . ?
Cu14 S1_20 Cu26 86.18(19) . . ?
C6_20 C1_20 C2_20 110.7(13) . . ?
C6_20 C1_20 S1_20 109.4(10) . . ?
C2_20 C1_20 S1_20 111.4(10) . . ?
C1_20 C2_20 C3_20 111.5(12) . . ?
C4_20 C3_20 C2_20 113.9(14) . . ?
C3_20 C4_20 C5_20 113.1(14) . . ?
C4_20 C5_20 C6_20 114.3(14) . . ?
C1_20 C6_20 C5_20 109.1(12) . . ?

loop_
_geom_bond_atom_site_label_1
_geom_bond_atom_site_label_2
_geom_bond_distance
_geom_bond_site_symmetry_2
_geom_bond_publ_flag
Cu01 Cu06 2.560(3) . ?
Cu01 Cu03 2.575(3) . ?
Cu01 Cu11 2.585(3) . ?
Cu01 Cu10 2.590(3) . ?
Cu01 Cu13 2.593(4) . ?
Cu01 Cu12 2.597(3) . ?
Cu01 Cu09 2.603(4) . ?
Cu01 Cu04 2.614(3) . ?
Cu01 Cu05 2.621(3) . ?
Cu01 Cu08 2.635(3) . ?
Cu01 Cu02 2.636(3) . ?
Cu01 Cu07 2.671(3) . ?
Cu02 S1_8 2.285(4) . ?
Cu02 Cu07 2.475(3) . ?
Cu02 Cu09 2.565(3) . ?
Cu02 Cu03 2.589(4) . ?
Cu02 Cu22 2.689(3) . ?
Cu02 Cu15 2.700(3) . ?
Cu02 Cu06 2.724(3) . ?
Cu03 S1_9 2.277(4) . ?
Cu03 Cu04 2.460(3) . ?
Cu03 Cu13 2.628(3) . ?
Cu03 Cu14 2.645(3) . ?
Cu03 Cu08 2.783(3) . ?
Cu03 Cu15 2.789(4) . ?
Cu04 S1_10 2.292(4) . ?
Cu04 Cu13 2.472(3) . ?
Cu04 Cu16 2.604(4) . ?
Cu04 Cu18 2.607(3) . ?
Cu04 Cu05 2.686(3) . ?
Cu04 Cu07 2.696(4) . ?
Cu05 S1_16 2.299(4) . ?
Cu05 Cu11 2.450(3) . ?
Cu05 Cu12 2.460(3) . ?
Cu05 Cu17 2.604(4) . ?
Cu05 Cu18 2.607(4) . ?
Cu05 Cu07 2.705(3) . ?
Cu06 S1_3 2.299(5) . ?
Cu06 Cu10 2.514(3) . ?
Cu06 Cu08 2.534(4) . ?
Cu06 Cu22 2.586(3) . ?
Cu06 Cu23 2.608(4) . ?
Cu06 Cu09 2.772(3) . ?
Cu07 S1_7 2.308(4) . ?
Cu07 Cu09 2.450(3) . ?
Cu07 Cu16 2.605(3) . ?
Cu07 Cu17 2.619(3) . ?
Cu08 S1_4 2.273(5) . ?
Cu08 Cu10 2.489(3) . ?
Cu08 Cu14 2.597(3) . ?
Cu08 Cu21 2.639(4) . ?
Cu08 Cu13 2.741(3) . ?
Cu09 S1_17 2.283(5) . ?
Cu09 Cu11 2.599(3) . ?
Cu09 Cu23 2.617(3) . ?
Cu09 Cu19 2.731(4) . ?
Cu10 S1_5 2.249(4) . ?
Cu10 Cu20 2.576(4) . ?
Cu10 Cu24 2.588(4) . ?
Cu10 Cu12 2.763(3) . ?
Cu10 Cu11 2.782(3) . ?
Cu11 S1_15 2.268(5) . ?
Cu11 Cu12 2.577(4) . ?
Cu11 Cu20 2.632(3) . ?
Cu11 Cu19 2.746(4) . ?
Cu12 S1_14 2.263(6) . ?
Cu12 Cu13 2.604(3) . ?
Cu12 Cu24 2.626(4) . ?
Cu12 Cu25 2.712(4) . ?
Cu13 S1_18 2.273(7) . ?
Cu13 Cu21 2.638(4) . ?
Cu13 Cu25 2.747(4) . ?
Cu14 S1_4 2.255(5) . ?
Cu14 S1_20 2.258(6) . ?
Cu14 S1_9 2.428(4) . ?
Cu15 S1_6 2.151(6) . ?
Cu15 S1_8 2.341(5) . ?
Cu15 S1_9 2.344(5) . ?
Cu15 Cu16 2.813(4) . ?
Cu16 S1_6 2.217(6) . ?
Cu16 S1_10 2.343(6) . ?
Cu16 S1_7 2.412(6) . ?
Cu17 S1_12 2.223(7) . ?
Cu17 S1_7 2.380(5) . ?
Cu17 S1_16 2.389(7) . ?
Cu17 Cu19 2.825(4) . ?
Cu18 S1_19 2.167(8) . ?
Cu18 S1_16 2.363(6) . ?
Cu18 S1_10 2.439(5) . ?
Cu18 Cu25 2.856(5) . ?
Cu19 S1_12 2.185(6) . ?
Cu19 S1_17 2.351(6) . ?
Cu19 S1_15 2.354(5) . ?
Cu20 S1_11 2.116(8) . ?
Cu20 S1_5 2.273(7) . ?
Cu20 S1_15 2.396(5) . ?
Cu20 Cu23 3.050(5) . ?
Cu21 S1_13 2.236(6) . ?
Cu21 S1_18 2.305(6) . ?
Cu21 S1_4 2.325(4) . ?
Cu21 Cu24 2.988(5) . ?
Cu22 S1_20 2.215(7) . ?
Cu22 S1_3 2.222(7) . ?
Cu22 S1_8 2.391(5) . ?
Cu23 S1_11 2.138(7) . ?
Cu23 S1_3 2.259(7) . ?
Cu23 S1_17 2.375(6) . ?
Cu23 Cu27 3.005(5) . ?
Cu24 S1_13 2.252(7) . ?
Cu24 S1_14 2.313(5) . ?
Cu24 S1_5 2.334(8) . ?
Cu25 S1_19 2.234(7) . ?
Cu25 S1_14 2.335(6) . ?
Cu25 S1_18 2.355(6) . ?
Cu26 P1_166 2.203(5) . ?
Cu26 S1_9 2.311(5) . ?
Cu26 S1_20 2.353(6) . ?
Cu26 S1_8 2.577(6) . ?
Cu27 P1_2 2.203(6) . ?
Cu27 S1_11 2.355(8) . ?
Cu27 S1_17 2.374(5) . ?
Cu27 S1_15 2.393(6) . ?
Cu28 P1_1 2.200(5) . ?
Cu28 S1_10 2.372(6) . ?
Cu28 S1_7 2.436(6) . ?
Cu28 S1_16 2.455(5) . ?
C1_166 C6_166 1.368(15) . ?
C1_166 C2_166 1.388(15) . ?
C1_166 P1_166 1.831(14) . ?
C2_166 C3_166 1.362(16) . ?
C3_166 C4_166 1.389(16) . ?
C4_166 C5_166 1.356(16) . ?
C5_166 C6_166 1.396(15) . ?
C7_166 C8_166 1.3900 . ?
C7_166 C12_166 1.3900 . ?
C7_166 P1_166 1.813(11) . ?
C8_166 C9_166 1.3900 . ?
C9_166 C10_166 1.3900 . ?
C10_166 C11_166 1.3900 . ?
C11_166 C12_166 1.3900 . ?
C13_166 C14_166 1.3900 . ?
C13_166 C18_166 1.3900 . ?
C13_166 P1_166 1.793(10) . ?
C14_166 C15_166 1.3900 . ?
C15_166 C16_166 1.3900 . ?
C16_166 C17_166 1.3900 . ?
C17_166 C18_166 1.3900 . ?
C1_1 C6_1 1.378(16) . ?
C1_1 C2_1 1.391(17) . ?
C1_1 P1_1 1.863(16) . ?
C2_1 C3_1 1.391(17) . ?
C3_1 C4_1 1.383(17) . ?
C4_1 C5_1 1.379(17) . ?
C5_1 C6_1 1.402(17) . ?
C7_1 C8_1 1.397(15) . ?
C7_1 C12_1 1.397(15) . ?
C7_1 P1_1 1.801(14) . ?
C8_1 C9_1 1.396(15) . ?
C9_1 C10_1 1.396(16) . ?
C10_1 C11_1 1.384(16) . ?
C11_1 C12_1 1.398(16) . ?
C13_1 C18_1 1.391(15) . ?
C13_1 C14_1 1.398(15) . ?
C13_1 P1_1 1.778(14) . ?
C14_1 C15_1 1.399(15) . ?
C15_1 C16_1 1.381(16) . ?
C16_1 C17_1 1.380(16) . ?
C17_1 C18_1 1.389(15) . ?
C1_2 C2_2 1.3900 . ?
C1_2 C6_2 1.3900 . ?
C1_2 P1_2 1.818(10) . ?
C2_2 C3_2 1.3900 . ?
C3_2 C4_2 1.3900 . ?
C4_2 C5_2 1.3900 . ?
C5_2 C6_2 1.3900 . ?
C7_2 C8_2 1.3900 . ?
C7_2 C12_2 1.3900 . ?
C7_2 P1_2 1.825(12) . ?
C8_2 C9_2 1.3900 . ?
C9_2 C10_2 1.3900 . ?
C10_2 C11_2 1.3900 . ?
C11_2 C12_2 1.3900 . ?
C13_2 C14_2 1.3900 . ?
C13_2 C18_2 1.3900 . ?
C13_2 P1_2 1.793(10) . ?
C14_2 C15_2 1.3900 . ?
C15_2 C16_2 1.3900 . ?
C16_2 C17_2 1.3900 . ?
C17_2 C18_2 1.3900 . ?
S1_3 C1_3 1.830(11) . ?
C1_3 C6_3 1.469(14) . ?
C1_3 C2_3 1.502(14) . ?
C2_3 C3_3 1.569(14) . ?
C3_3 C4_3 1.486(15) . ?
C4_3 C5_3 1.460(15) . ?
C5_3 C6_3 1.558(14) . ?
S1_4 C1_4 1.8356 . ?
C1_4 C2_4 1.5303 . ?
C1_4 C6_4 1.5371 . ?
C2_4 C3_4 1.5379 . ?
C3_4 C4_4 1.5380 . ?
C4_4 C5_4 1.5502 . ?
C5_4 C6_4 1.5521 . ?
S1_5 C1_5 1.813(12) . ?
C1_5 C2_5 1.480(14) . ?
C1_5 C6_5 1.500(15) . ?
C2_5 C3_5 1.574(14) . ?
C3_5 C4_5 1.499(15) . ?
C4_5 C5_5 1.463(15) . ?
C5_5 C6_5 1.546(14) . ?
S1_6 C1_6 1.769(14) . ?
C1_6 C2_6 1.530(15) . ?
C1_6 C6_6 1.531(15) . ?
C2_6 C3_6 1.561(15) . ?
C3_6 C4_6 1.509(15) . ?
C4_6 C5_6 1.487(15) . ?
C5_6 C6_6 1.569(15) . ?
S1_7 C1_7 1.815(12) . ?
C1_7 C6_7 1.486(14) . ?
C1_7 C2_7 1.496(14) . ?
C2_7 C3_7 1.549(14) . ?
C3_7 C4_7 1.513(15) . ?
C4_7 C5_7 1.475(15) . ?
C5_7 C6_7 1.561(14) . ?
S1_8 C1_8 1.833(12) . ?
C1_8 C2_8 1.456(14) . ?
C1_8 C6_8 1.475(14) . ?
C2_8 C3_8 1.548(14) . ?
C3_8 C4_8 1.483(15) . ?
C4_8 C5_8 1.433(14) . ?
C5_8 C6_8 1.551(14) . ?
S1_9 C1_9 1.835(11) . ?
C1_9 C2_9 1.486(13) . ?
C1_9 C6_9 1.495(13) . ?
C2_9 C3_9 1.555(14) . ?
C3_9 C4_9 1.500(14) . ?
C4_9 C5_9 1.466(14) . ?
C5_9 C6_9 1.552(14) . ?
S1_10 C1_10 1.829(12) . ?
C1_10 C6_10 1.489(14) . ?
C1_10 C2_10 1.510(13) . ?
C2_10 C3_10 1.553(14) . ?
C3_10 C4_10 1.501(14) . ?
C4_10 C5_10 1.469(14) . ?
C5_10 C6_10 1.563(14) . ?
S1_11 C1_11 1.818(12) . ?
C1_11 C6_11 1.512(15) . ?
C1_11 C2_11 1.513(14) . ?
C2_11 C3_11 1.560(14) . ?
C3_11 C4_11 1.522(15) . ?
C4_11 C5_11 1.474(15) . ?
C5_11 C6_11 1.544(14) . ?
S1_12 C1_12 1.778(13) . ?
C1_12 C6_12 1.514(15) . ?
C1_12 C2_12 1.522(15) . ?
C2_12 C3_12 1.579(15) . ?
C3_12 C4_12 1.505(15) . ?
C4_12 C5_12 1.485(15) . ?
C5_12 C6_12 1.578(15) . ?
S1_13 C1_13 1.837(13) . ?
C1_13 C6_13 1.507(15) . ?
C1_13 C2_13 1.507(14) . ?
C2_13 C3_13 1.554(15) . ?
C3_13 C4_13 1.509(15) . ?
C4_13 C5_13 1.493(15) . ?
C5_13 C6_13 1.555(15) . ?
S1_14 C1_14 1.833(13) . ?
C1_14 C6_14 1.487(14) . ?
C1_14 C2_14 1.511(14) . ?
C2_14 C3_14 1.548(14) . ?
C3_14 C4_14 1.505(15) . ?
C4_14 C5_14 1.496(15) . ?
C5_14 C6_14 1.561(14) . ?
S1_15 C1_15 1.828(12) . ?
C1_15 C6_15 1.465(14) . ?
C1_15 C2_15 1.485(14) . ?
C2_15 C3_15 1.560(14) . ?
C3_15 C4_15 1.514(15) . ?
C4_15 C5_15 1.482(15) . ?
C5_15 C6_15 1.576(14) . ?
S1_16 C1_16 1.804(11) . ?
C1_16 C6_16 1.468(14) . ?
C1_16 C2_16 1.493(13) . ?
C2_16 C3_16 1.560(14) . ?
C3_16 C4_16 1.475(15) . ?
C4_16 C5_16 1.483(14) . ?
C5_16 C6_16 1.571(14) . ?
S1_17 C1_17 1.821(12) . ?
C1_17 C6_17 1.487(14) . ?
C1_17 C2_17 1.487(14) . ?
C2_17 C3_17 1.562(14) . ?
C3_17 C4_17 1.493(15) . ?
C4_17 C5_17 1.470(15) . ?
C5_17 C6_17 1.562(14) . ?
S1_18 C1_18 1.844(14) . ?
C1_18 C6_18 1.469(14) . ?
C1_18 C2_18 1.509(14) . ?
C2_18 C3_18 1.564(15) . ?
C3_18 C4_18 1.496(15) . ?
C4_18 C5_18 1.466(15) . ?
C5_18 C6_18 1.551(15) . ?
S1_19 C1_19 1.806(14) . ?
C1_19 C6_19 1.512(15) . ?
C1_19 C2_19 1.530(15) . ?
C2_19 C3_19 1.566(15) . ?
C3_19 C4_19 1.481(15) . ?
C4_19 C5_19 1.476(15) . ?
C5_19 C6_19 1.584(15) . ?
S1_20 C1_20 1.819(11) . ?
C1_20 C6_20 1.496(14) . ?
C1_20 C2_20 1.498(13) . ?
C2_20 C3_20 1.541(13) . ?
C3_20 C4_20 1.465(14) . ?
C4_20 C5_20 1.489(14) . ?
C5_20 C6_20 1.537(13) . ?
